data_7224736
loop_
_publ_author_name
'Sone, Eriko'
'Sato, Moeko'
'Mochizuki, Masaru'
'Kamio, Chihiro'
'Yamanishi, Katsunori'
'Kondo, Mitsuru'

_publ_section_title
;
 Cationic M2L4cages for perchlorate removal from aqueous solutions and
 preferential perchlorate incorporation in hydrophilic solutions
;
_journal_issue 26
_journal_name_full CrystEngComm
_journal_page_first 5004
_journal_paper_doi 10.1039/C6CE00267F
_journal_volume 18
_journal_year 2016
_chemical_formula_moiety 'C100 H98 Br2 Cu2 N16 O5 S'
_chemical_formula_sum 'C100 H98 Br2 Cu2 N16 O5 S'
_chemical_formula_weight 1922.94
_space_group_crystal_system tetragonal
_space_group_IT_number 130
_space_group_name_Hall '-P 4a 2ac'
_space_group_name_H-M_alt 'P 4/n c c'
_symmetry_space_group_name_Hall '-P 4a 2ac'
_symmetry_space_group_name_H-M 'P 4/n c c :2'
_atom_sites_solution_hydrogens geom
_atom_sites_solution_primary direct
_atom_sites_solution_secondary difmap
_audit_update_record
;
2016-02-01 deposited with the CCDC.
2016-03-28 downloaded from the CCDC.
;
_cell_angle_alpha 90.0000
_cell_angle_beta 90.0000
_cell_angle_gamma 90.0000
_cell_formula_units_Z 4
_cell_length_a 16.918(2)
_cell_length_b 16.918(2)
_cell_length_c 32.534(5)
_cell_measurement_reflns_used 17727
_cell_measurement_temperature 293
_cell_measurement_theta_max 27.49
_cell_measurement_theta_min 3.03
_cell_volume 9312(2)
_computing_cell_refinement CrystalClear
_computing_data_collection 'CrystalClear (Rigaku/MSC Inc., 2006)'
_computing_data_reduction CrystalClear
_computing_molecular_graphics 'CrystalStructure 4.1'
_computing_publication_material 'CrystalStructure 4.1 (Rigaku, 2014)'
_computing_structure_refinement 'SHELXL97 (Sheldrick, 2008)'
_computing_structure_solution 'SHELXS97 (Sheldrick, 2008)'
_diffrn_ambient_temperature 293
_diffrn_detector_area_resol_mean 7.314
_diffrn_measured_fraction_theta_full 0.997
_diffrn_measured_fraction_theta_max 0.997
_diffrn_measurement_device_type 'Rigaku Mercury70'
_diffrn_measurement_method \w
_diffrn_radiation_type 'Mo K\a'
_diffrn_radiation_wavelength 0.71070
_diffrn_reflns_av_R_equivalents 0.1271
_diffrn_reflns_Laue_measured_fraction_full 0.000
_diffrn_reflns_Laue_measured_fraction_max 0.000
_diffrn_reflns_limit_h_max 21
_diffrn_reflns_limit_h_min -21
_diffrn_reflns_limit_k_max 21
_diffrn_reflns_limit_k_min -17
_diffrn_reflns_limit_l_max 42
_diffrn_reflns_limit_l_min -40
_diffrn_reflns_number 66405
_diffrn_reflns_point_group_measured_fraction_full 0.000
_diffrn_reflns_point_group_measured_fraction_max 0.000
_diffrn_reflns_theta_full 27.510
_diffrn_reflns_theta_max 27.510
_diffrn_reflns_theta_min 3.028
_diffrn_standards_number 0
_exptl_absorpt_coefficient_mu 1.402
_exptl_absorpt_correction_T_max 0.945
_exptl_absorpt_correction_T_min 0.690
_exptl_absorpt_correction_type multi-scan
_exptl_absorpt_process_details 'REQAB (Rigaku, 1998)'
_exptl_crystal_colour blue
_exptl_crystal_density_diffrn 1.372
_exptl_crystal_density_method 'not measured'
_exptl_crystal_description platelet
_exptl_crystal_F_000 3976.00
_exptl_crystal_size_max 0.240
_exptl_crystal_size_mid 0.200
_exptl_crystal_size_min 0.040
_refine_diff_density_max 0.92
_refine_diff_density_min -0.47
_refine_ls_extinction_method none
_refine_ls_goodness_of_fit_ref 1.073
_refine_ls_hydrogen_treatment constr
_refine_ls_number_parameters 304
_refine_ls_number_reflns 5355
_refine_ls_number_restraints 10
_refine_ls_R_factor_all 0.0974
_refine_ls_R_factor_gt 0.0755
_refine_ls_shift/su_max 0.000
_refine_ls_structure_factor_coef Fsqd
_refine_ls_weighting_details 'w = 1/[\s^2^(Fo^2^)+(0.0100P)^2^+25.0000P] where P=(Fo^2^+2Fc^2^)/3'
_refine_ls_weighting_scheme calc
_refine_ls_wR_factor_gt 0.1341
_refine_ls_wR_factor_ref 0.1442
_reflns_number_gt 4134
_reflns_number_total 5355
_reflns_threshold_expression F^2^>2.0\s(F^2^)
_cod_data_source_file c6ce00267f1.cif
_cod_data_source_block 2b
_cod_depositor_comments 'Adding full bibliography for 7224734--7224737.cif.'
_cod_database_code 7224736

loop_
_symmetry_equiv_pos_site_id
_space_group_symop_operation_xyz
1 +X,+Y,+Z
2 1/2-Y,+X,+Z
3 1/2-X,1/2-Y,+Z
4 +Y,1/2-X,+Z
5 1/2-X,+Y,1/2+Z
6 +Y,+X,1/2+Z
7 +X,1/2-Y,1/2+Z
8 1/2-Y,1/2-X,1/2+Z
9 -X,-Y,-Z
10 1/2+Y,-X,-Z
11 1/2+X,1/2+Y,-Z
12 -Y,1/2+X,-Z
13 1/2+X,-Y,1/2-Z
14 -Y,-X,1/2-Z
15 -X,1/2+Y,1/2-Z
16 1/2+Y,1/2+X,1/2-Z

loop_
_atom_site_label
_atom_site_type_symbol
_atom_site_fract_x
_atom_site_fract_y
_atom_site_fract_z
_atom_site_U_iso_or_equiv
_atom_site_adp_type
_atom_site_occupancy
_atom_site_site_symmetry_multiplicity
_atom_site_calc_flag
_atom_site_refinement_flags
Br1 Br 0.75 0.25 0.0 0.0571(2) Uani 1 4 d .
Br2 Br 0.75 0.25 0.25 0.0857(4) Uani 1 4 d .
Cu1 Cu 0.25 0.25 0.00096(3) 0.0342(2) Uani 1 4 d .
Cu2 Cu 0.25 0.25 0.20611(3) 0.0371(2) Uani 1 4 d .
S1 S 0.2497(6) 0.28129(18) 0.10353(9) 0.0443(11) Uani 0.25 16 d .
O1 O 0.2462(13) 0.2300(4) 0.06692(14) 0.048(3) Uiso 0.25 5 d .
O2 O 0.2618(10) 0.2324(5) 0.14051(14) 0.041(3) Uiso 0.25 5 d .
O3 O 0.1750(5) 0.3257(6) 0.1074(4) 0.048(3) Uiso 0.25 16 d .
O4 O 0.3155(6) 0.3379(6) 0.0993(4) 0.080(6) Uiso 0.25 16 d .
O5A O 0.75 0.25 0.1446(11) 0.125(12) Uiso 0.25 8 d .
O5B O 0.753(2) 0.294(2) 0.1552(11) 0.099(11) Uiso 0.125 16 d .
N1 N 0.36743(17) 0.26694(18) -0.00611(9) 0.0395(7) Uani 1 16 d .
N2 N 0.48856(18) 0.3075(2) 0.00899(10) 0.0436(8) Uani 1 16 d .
N3 N 0.36462(18) 0.21917(19) 0.21297(10) 0.0444(8) Uani 1 16 d .
N4 N 0.49173(19) 0.2337(2) 0.19990(11) 0.0569(10) Uani 1 16 d .
C1 C 0.4126(2) 0.3026(2) 0.02139(13) 0.0456(9) Uani 1 16 d .
C2 C 0.4934(2) 0.2725(2) -0.02951(11) 0.0399(8) Uani 1 16 d .
C3 C 0.4169(2) 0.2476(2) -0.03884(11) 0.0392(8) Uani 1 16 d .
C4 C 0.4012(3) 0.2115(3) -0.07650(12) 0.0499(10) Uani 1 16 d .
C5 C 0.4637(3) 0.2018(3) -0.10285(14) 0.0594(12) Uani 1 16 d .
C6 C 0.5404(3) 0.2265(3) -0.09280(13) 0.0576(12) Uani 1 16 d .
C7 C 0.5564(2) 0.2621(3) -0.05606(12) 0.0497(10) Uani 1 16 d .
C8 C 0.5553(2) 0.3459(3) 0.03036(12) 0.0493(10) Uani 1 16 d .
C9 C 0.5409(2) 0.3612(3) 0.07505(12) 0.0452(9) Uani 1 16 d .
C10 C 0.5539(2) 0.3009(3) 0.10394(14) 0.0517(10) Uani 1 16 d .
C11 C 0.5483(3) 0.3184(3) 0.14586(14) 0.0582(12) Uani 1 16 d .
C12 C 0.5273(3) 0.3936(4) 0.15867(14) 0.0710(15) Uani 1 16 d .
C13 C 0.5109(3) 0.4504(3) 0.12956(15) 0.0696(14) Uani 1 16 d .
C14 C 0.5174(3) 0.4358(3) 0.08788(14) 0.0557(11) Uani 1 16 d .
C15 C 0.5724(4) 0.2185(3) 0.08910(18) 0.0865(18) Uani 1 16 d .
C16 C 0.5224(5) 0.4167(5) 0.20365(16) 0.117(3) Uani 1 16 d .
C17 C 0.4996(4) 0.5018(3) 0.05809(16) 0.0783(15) Uani 1 16 d .
C18 C 0.5647(3) 0.2560(4) 0.17803(15) 0.0810(18) Uani 1 16 d .
C19 C 0.4173(2) 0.2409(3) 0.18553(13) 0.0527(10) Uani 1 16 d .
C20 C 0.4865(2) 0.2049(3) 0.23964(13) 0.0492(10) Uani 1 16 d .
C21 C 0.4060(2) 0.1953(2) 0.24763(12) 0.0427(9) Uani 1 16 d .
C22 C 0.3813(3) 0.1681(3) 0.28549(13) 0.0541(11) Uani 1 16 d .
C23 C 0.4373(3) 0.1535(3) 0.31474(15) 0.0670(14) Uani 1 16 d .
C24 C 0.5171(3) 0.1645(3) 0.30669(16) 0.0732(15) Uani 1 16 d .
C25 C 0.5436(3) 0.1903(3) 0.26927(15) 0.0658(14) Uani 1 16 d .
H1 H 0.39411 0.32198 0.04636 0.0547 Uiso 1 16 calc R
H4 H 0.35064 0.19461 -0.08343 0.0599 Uiso 1 16 calc R
H5 H 0.4549 0.17813 -0.12824 0.0713 Uiso 1 16 calc R
H6 H 0.58119 0.21853 -0.11151 0.0691 Uiso 1 16 calc R
H7 H 0.60719 0.2786 -0.04922 0.0597 Uiso 1 16 calc R
H8A H 0.56664 0.39582 0.01688 0.0591 Uiso 1 16 calc R
H8B H 0.60174 0.31271 0.02763 0.0591 Uiso 1 16 calc R
H13 H 0.49485 0.50024 0.13824 0.0835 Uiso 1 16 calc R
H15A H 0.53231 0.18273 0.09852 0.1039 Uiso 1 16 calc R
H15B H 0.62284 0.20235 0.09973 0.1039 Uiso 1 16 calc R
H15C H 0.57401 0.21806 0.0596 0.1039 Uiso 1 16 calc R
H16A H 0.56951 0.3999 0.21758 0.1408 Uiso 1 16 calc R
H16B H 0.47725 0.39181 0.21596 0.1408 Uiso 1 16 calc R
H16C H 0.51732 0.47308 0.20587 0.1408 Uiso 1 16 calc R
H17A H 0.54825 0.52207 0.04711 0.0939 Uiso 1 16 calc R
H17B H 0.47192 0.5433 0.0721 0.0939 Uiso 1 16 calc R
H17C H 0.46748 0.48192 0.03608 0.0939 Uiso 1 16 calc R
H18A H 0.58711 0.20956 0.16494 0.0971 Uiso 1 16 calc R
H18B H 0.60304 0.27599 0.19759 0.0971 Uiso 1 16 calc R
H19 H 0.40481 0.25896 0.15934 0.0632 Uiso 1 16 calc R
H22 H 0.32796 0.15998 0.29093 0.0650 Uiso 1 16 calc R
H23 H 0.42159 0.13594 0.34057 0.0804 Uiso 1 16 calc R
H24 H 0.55365 0.15392 0.32732 0.0879 Uiso 1 16 calc R
H25 H 0.59713 0.19766 0.26399 0.0790 Uiso 1 16 calc R

loop_
_atom_site_aniso_label
_atom_site_aniso_U_11
_atom_site_aniso_U_22
_atom_site_aniso_U_33
_atom_site_aniso_U_12
_atom_site_aniso_U_13
_atom_site_aniso_U_23
Br1 0.0420(3) 0.0420(3) 0.0873(7) 0.0000 0.0000 0.0000
Br2 0.0592(4) 0.0592(4) 0.1386(11) -0.0213(5) 0.0000 0.0000
Cu1 0.0302(3) 0.0302(3) 0.0424(5) 0.0000 0.0000 0.0000
Cu2 0.0328(3) 0.0328(3) 0.0456(5) 0.0000 0.0000 0.0000
S1 0.053(2) 0.0402(18) 0.0398(15) 0.001(3) 0.010(4) 0.0032(13)
N1 0.0304(15) 0.0404(18) 0.0479(17) -0.0019(13) 0.0021(13) -0.0074(14)
N2 0.0334(17) 0.052(2) 0.0459(19) -0.0050(14) 0.0024(14) -0.0066(15)
N3 0.0328(17) 0.0465(19) 0.0541(19) 0.0036(14) -0.0024(15) 0.0063(15)
N4 0.0326(17) 0.086(3) 0.052(2) 0.0021(18) -0.0002(15) 0.0179(19)
C1 0.040(2) 0.047(2) 0.050(2) -0.0054(18) 0.0056(18) -0.0062(18)
C2 0.037(2) 0.042(2) 0.0407(19) 0.0031(16) 0.0024(16) -0.0022(16)
C3 0.0333(18) 0.0369(18) 0.0475(19) 0.0010(17) 0.0031(15) -0.0014(18)
C4 0.046(2) 0.053(3) 0.050(2) -0.0005(19) -0.0031(19) -0.009(2)
C5 0.067(3) 0.062(3) 0.049(2) -0.002(2) 0.002(2) -0.017(2)
C6 0.053(3) 0.070(3) 0.050(2) 0.003(2) 0.014(2) -0.011(2)
C7 0.036(2) 0.059(3) 0.054(2) -0.0023(19) 0.0059(17) -0.002(2)
C8 0.037(2) 0.065(3) 0.047(2) -0.0121(19) 0.0013(17) -0.004(2)
C9 0.034(2) 0.057(3) 0.044(2) -0.0114(18) 0.0009(17) -0.0006(19)
C10 0.031(2) 0.068(3) 0.056(3) -0.007(2) 0.0017(18) 0.001(2)
C11 0.033(2) 0.091(4) 0.050(3) -0.009(2) -0.0014(19) 0.011(3)
C12 0.068(3) 0.103(4) 0.042(2) -0.034(3) 0.006(2) -0.012(3)
C13 0.081(4) 0.067(3) 0.060(3) -0.024(3) 0.015(3) -0.017(3)
C14 0.057(3) 0.057(3) 0.053(3) -0.014(2) 0.004(2) -0.000(2)
C15 0.097(5) 0.067(4) 0.096(4) 0.016(3) 0.014(4) 0.007(3)
C16 0.138(6) 0.160(7) 0.054(3) -0.058(5) 0.009(4) -0.027(4)
C17 0.101(5) 0.057(3) 0.077(3) 0.001(3) 0.008(3) 0.007(3)
C18 0.039(2) 0.142(5) 0.062(3) 0.002(3) 0.004(2) 0.041(3)
C19 0.039(2) 0.067(3) 0.052(2) 0.004(2) -0.0018(18) 0.015(2)
C20 0.043(2) 0.053(3) 0.051(2) 0.0025(19) 0.0005(18) 0.0105(19)
C21 0.039(2) 0.039(2) 0.050(2) 0.0028(16) 0.0003(18) 0.0060(18)
C22 0.045(2) 0.055(3) 0.063(3) -0.003(2) 0.004(2) 0.012(2)
C23 0.066(3) 0.077(4) 0.059(3) -0.002(3) 0.000(2) 0.021(3)
C24 0.058(3) 0.097(4) 0.065(3) 0.001(3) -0.010(2) 0.031(3)
C25 0.038(2) 0.095(4) 0.064(3) 0.006(2) -0.004(2) 0.020(3)

loop_
_atom_type_symbol
_atom_type_description
_atom_type_scat_dispersion_real
_atom_type_scat_dispersion_imag
_atom_type_scat_source
C C 0.0033 0.0016
;
International Tables for Crystallography
(Vol. C, Tables 4.2.6.8 and 6.1.1.4)
;
H H 0.0000 0.0000
;
International Tables for Crystallography
(Vol. C, Table 6.1.1.4)
;
N N 0.0061 0.0033
;
International Tables for Crystallography
(Vol. C, Tables 4.2.6.8 and 6.1.1.4)
;
O O 0.0106 0.0060
;
International Tables for Crystallography
(Vol. C, Tables 4.2.6.8 and 6.1.1.4)
;
Cu Cu 0.3201 1.2651
;
International Tables for Crystallography
(Vol. C, Tables 4.2.6.8 and 6.1.1.4)
;
Br Br -0.2901 2.4595
;
International Tables for Crystallography
(Vol. C, Tables 4.2.6.8 and 6.1.1.4)
;
S S 0.1246 0.1234
;
International Tables for Crystallography
(Vol. C, Tables 4.2.6.8 and 6.1.1.4)
;

loop_
_geom_angle_atom_site_label_1
_geom_angle_atom_site_label_2
_geom_angle_atom_site_label_3
_geom_angle
_geom_angle_publ_flag
_geom_angle_site_symmetry_1
_geom_angle_site_symmetry_3
O1 Cu1 O1 12.9(6) yes . 2_555
O1 Cu1 O1 18.2(3) yes . 3_555
O1 Cu1 O1 12.9(6) yes . 4_555
O1 Cu1 N1 99.4(6) yes . .
O1 Cu1 N1 105.1(2) yes . 2_555
O1 Cu1 N1 93.5(6) yes . 3_555
O1 Cu1 N1 87.9(2) yes . 4_555
O1 Cu1 O1 12.9(6) yes 2_555 3_555
O1 Cu1 O1 18.2(3) yes 2_555 4_555
O1 Cu1 N1 87.9(2) yes 2_555 .
O1 Cu1 N1 99.4(6) yes 2_555 2_555
O1 Cu1 N1 105.1(2) yes 2_555 3_555
O1 Cu1 N1 93.5(6) yes 2_555 4_555
O1 Cu1 O1 12.9(6) yes 3_555 4_555
O1 Cu1 N1 93.5(6) yes 3_555 .
O1 Cu1 N1 87.9(2) yes 3_555 2_555
O1 Cu1 N1 99.4(6) yes 3_555 3_555
O1 Cu1 N1 105.1(2) yes 3_555 4_555
O1 Cu1 N1 105.1(2) yes 4_555 .
O1 Cu1 N1 93.5(6) yes 4_555 2_555
O1 Cu1 N1 87.9(2) yes 4_555 3_555
O1 Cu1 N1 99.4(6) yes 4_555 4_555
N1 Cu1 N1 89.26(12) yes . 2_555
N1 Cu1 N1 166.93(13) yes . 3_555
N1 Cu1 N1 89.26(12) yes . 4_555
N1 Cu1 N1 89.26(12) yes 2_555 3_555
N1 Cu1 N1 166.93(13) yes 2_555 4_555
N1 Cu1 N1 89.26(12) yes 3_555 4_555
O2 Cu2 O2 13.5(5) yes . 2_555
O2 Cu2 O2 19.1(4) yes . 3_555
O2 Cu2 O2 13.5(5) yes . 4_555
O2 Cu2 N3 89.1(4) yes . .
O2 Cu2 N3 102.5(3) yes . 2_555
O2 Cu2 N3 103.5(4) yes . 3_555
O2 Cu2 N3 90.0(2) yes . 4_555
O2 Cu2 O2 13.5(5) yes 2_555 3_555
O2 Cu2 O2 19.1(4) yes 2_555 4_555
O2 Cu2 N3 90.0(2) yes 2_555 .
O2 Cu2 N3 89.1(4) yes 2_555 2_555
O2 Cu2 N3 102.5(3) yes 2_555 3_555
O2 Cu2 N3 103.5(4) yes 2_555 4_555
O2 Cu2 O2 13.5(5) yes 3_555 4_555
O2 Cu2 N3 103.5(4) yes 3_555 .
O2 Cu2 N3 90.0(2) yes 3_555 2_555
O2 Cu2 N3 89.1(4) yes 3_555 3_555
O2 Cu2 N3 102.5(3) yes 3_555 4_555
O2 Cu2 N3 102.5(3) yes 4_555 .
O2 Cu2 N3 103.5(4) yes 4_555 2_555
O2 Cu2 N3 90.0(2) yes 4_555 3_555
O2 Cu2 N3 89.1(4) yes 4_555 4_555
N3 Cu2 N3 89.30(13) yes . 2_555
N3 Cu2 N3 167.32(14) yes . 3_555
N3 Cu2 N3 89.30(13) yes . 4_555
N3 Cu2 N3 89.30(13) yes 2_555 3_555
N3 Cu2 N3 167.32(14) yes 2_555 4_555
N3 Cu2 N3 89.30(13) yes 3_555 4_555
O1 S1 O1 19.2(9) yes . 2_555
O1 S1 O1 27.5(5) yes . 3_555
O1 S1 O1 19.0(10) yes . 4_555
O1 S1 O2 109.6(4) yes . .
O1 S1 O2 128.0(8) yes . 2_555
O1 S1 O2 131.9(6) yes . 3_555
O1 S1 O2 111.7(7) yes . 4_555
O1 S1 O3 109.5(11) yes . .
O1 S1 O3 113.2(11) yes . 4_555
O1 S1 O4 109.6(10) yes . .
O1 S1 O4 96.1(10) yes . 2_555
O1 S1 O1 20.4(9) yes 2_555 3_555
O1 S1 O1 29.5(4) yes 2_555 4_555
O1 S1 O2 115.5(9) yes 2_555 .
O1 S1 O2 130.0(10) yes 2_555 2_555
O1 S1 O2 143.0(10) yes 2_555 3_555
O1 S1 O2 123.8(10) yes 2_555 4_555
O1 S1 O3 120.5(8) yes 2_555 .
O1 S1 O3 94.1(8) yes 2_555 4_555
O1 S1 O4 90.6(9) yes 2_555 .
O1 S1 O4 108.3(7) yes 2_555 2_555
O1 S1 O1 21.6(10) yes 3_555 4_555
O1 S1 O2 135.0(6) yes 3_555 .
O1 S1 O2 150.4(11) yes 3_555 2_555
O1 S1 O2 159.3(7) yes 3_555 3_555
O1 S1 O2 139.2(7) yes 3_555 4_555
O1 S1 O3 102.4(12) yes 3_555 .
O1 S1 O3 96.4(12) yes 3_555 4_555
O1 S1 O4 88.0(11) yes 3_555 .
O1 S1 O4 91.5(12) yes 3_555 2_555
O1 S1 O2 125.0(10) yes 4_555 .
O1 S1 O2 144.5(12) yes 4_555 2_555
O1 S1 O2 140.3(11) yes 4_555 3_555
O1 S1 O2 121.7(10) yes 4_555 4_555
O1 S1 O3 92.3(9) yes 4_555 .
O1 S1 O3 117.9(8) yes 4_555 4_555
O1 S1 O4 109.5(9) yes 4_555 .
O1 S1 O4 79.4(8) yes 4_555 2_555
O2 S1 O2 19.7(8) yes . 2_555
O2 S1 O2 29.0(7) yes . 3_555
O2 S1 O2 20.0(7) yes . 4_555
O2 S1 O3 109.6(8) yes . .
O2 S1 O3 95.1(9) yes . 4_555
O2 S1 O4 109.6(9) yes . .
O2 S1 O4 113.9(9) yes . 2_555
O2 S1 O2 23.1(8) yes 2_555 3_555
O2 S1 O2 29.9(6) yes 2_555 4_555
O2 S1 O3 104.7(8) yes 2_555 .
O2 S1 O3 81.0(8) yes 2_555 4_555
O2 S1 O4 94.4(9) yes 2_555 .
O2 S1 O4 113.2(8) yes 2_555 2_555
O2 S1 O2 20.2(7) yes 3_555 4_555
O2 S1 O3 83.0(9) yes 3_555 .
O2 S1 O3 98.4(9) yes 3_555 4_555
O2 S1 O4 109.3(9) yes 3_555 .
O2 S1 O4 90.4(10) yes 3_555 2_555
O2 S1 O3 90.8(8) yes 4_555 .
O2 S1 O3 110.9(7) yes 4_555 4_555
O2 S1 O4 124.2(8) yes 4_555 .
O2 S1 O4 94.0(8) yes 4_555 2_555
O3 S1 O3 118.6(5) yes . 4_555
O3 S1 O4 108.9(6) yes . .
O3 S1 O4 13.6(6) yes . 2_555
O3 S1 O4 14.8(6) yes 4_555 .
O3 S1 O4 128.9(5) yes 4_555 2_555
O4 S1 O4 117.2(6) yes . 2_555
Cu1 O1 S1 134.8(4) yes . .
Cu1 O1 S1 149.5(10) yes . 2_555
Cu1 O1 S1 175.0(17) yes . 3_555
Cu1 O1 S1 143.5(11) yes . 4_555
Cu1 O1 O1 83.6(9) yes . 2_555
Cu1 O1 O1 80.9(6) yes . 3_555
Cu1 O1 O1 83.6(8) yes . 4_555
S1 O1 S1 30.4(5) yes . 2_555
S1 O1 S1 45.1(3) yes . 3_555
S1 O1 S1 30.2(5) yes . 4_555
S1 O1 O1 68.7(14) yes . 2_555
S1 O1 O1 54.2(6) yes . 3_555
S1 O1 O1 62.3(11) yes . 4_555
S1 O1 S1 34.1(5) yes 2_555 3_555
S1 O1 S1 46.2(3) yes 2_555 4_555
S1 O1 O1 98.6(13) yes 2_555 2_555
S1 O1 O1 79.6(11) yes 2_555 3_555
S1 O1 O1 66.1(12) yes 2_555 4_555
S1 O1 S1 32.9(5) yes 3_555 4_555
S1 O1 O1 92.3(15) yes 3_555 2_555
S1 O1 O1 98.3(8) yes 3_555 3_555
S1 O1 O1 99.4(11) yes 3_555 4_555
S1 O1 O1 60.1(10) yes 4_555 2_555
S1 O1 O1 70.9(12) yes 4_555 3_555
S1 O1 O1 92.1(13) yes 4_555 4_555
O1 O1 O1 45(3) yes 2_555 3_555
O1 O1 O1 90(3) yes 2_555 4_555
O1 O1 O1 45(2) yes 3_555 4_555
Cu2 O2 S1 135.6(6) yes . .
Cu2 O2 S1 138.7(9) yes . 2_555
Cu2 O2 S1 165.4(12) yes . 3_555
Cu2 O2 S1 156.3(8) yes . 4_555
Cu2 O2 O2 83.3(8) yes . 2_555
Cu2 O2 O2 80.5(6) yes . 3_555
Cu2 O2 O2 83.3(8) yes . 4_555
S1 O2 S1 29.8(5) yes . 2_555
S1 O2 S1 44.9(3) yes . 3_555
S1 O2 S1 30.5(5) yes . 4_555
S1 O2 O2 58.4(8) yes . 2_555
S1 O2 O2 57.1(6) yes . 3_555
S1 O2 O2 75.8(14) yes . 4_555
S1 O2 S1 31.4(5) yes 2_555 3_555
S1 O2 S1 45.4(3) yes 2_555 4_555
S1 O2 O2 84.2(13) yes 2_555 2_555
S1 O2 O2 63.1(9) yes 2_555 3_555
S1 O2 O2 57.5(9) yes 2_555 4_555
S1 O2 S1 34.5(5) yes 3_555 4_555
S1 O2 O2 102.3(9) yes 3_555 2_555
S1 O2 O2 93.9(10) yes 3_555 3_555
S1 O2 O2 83.2(12) yes 3_555 4_555
S1 O2 O2 73.7(10) yes 4_555 2_555
S1 O2 O2 87.0(8) yes 4_555 3_555
S1 O2 O2 101.9(11) yes 4_555 4_555
O2 O2 O2 45.0(17) yes 2_555 3_555
O2 O2 O2 90(3) yes 2_555 4_555
O2 O2 O2 45(2) yes 3_555 4_555
S1 O3 S1 29.2(4) yes . 2_555
S1 O3 O4 101(2) yes . 2_555
S1 O3 O4 80(2) yes 2_555 2_555
S1 O4 S1 27.9(4) yes . 4_555
S1 O4 O3 85(2) yes . 4_555
S1 O4 O3 65.0(19) yes 4_555 4_555
Cu1 N1 C1 123.8(3) yes . .
Cu1 N1 C3 130.1(2) yes . .
C1 N1 C3 106.1(3) yes . .
C1 N2 C2 107.4(3) yes . .
C1 N2 C8 127.9(3) yes . .
C2 N2 C8 124.6(3) yes . .
Cu2 N3 C19 120.3(3) yes . .
Cu2 N3 C21 130.5(3) yes . .
C19 N3 C21 106.9(3) yes . .
C18 N4 C19 126.3(4) yes . .
C18 N4 C20 126.4(3) yes . .
C19 N4 C20 107.2(3) yes . .
N1 C1 N2 112.1(4) yes . .
N2 C2 C3 105.7(3) yes . .
N2 C2 C7 131.5(3) yes . .
C3 C2 C7 122.7(3) yes . .
N1 C3 C2 108.6(3) yes . .
N1 C3 C4 131.3(3) yes . .
C2 C3 C4 120.0(3) yes . .
C3 C4 C5 117.1(4) yes . .
C4 C5 C6 122.2(4) yes . .
C5 C6 C7 121.3(4) yes . .
C2 C7 C6 116.7(4) yes . .
N2 C8 C9 114.1(3) yes . .
C8 C9 C10 119.9(4) yes . .
C8 C9 C14 119.7(4) yes . .
C10 C9 C14 120.3(4) yes . .
C9 C10 C11 119.3(4) yes . .
C9 C10 C15 119.3(4) yes . .
C11 C10 C15 121.4(4) yes . .
C10 C11 C12 120.3(5) yes . .
C10 C11 C18 121.0(5) yes . .
C12 C11 C18 118.7(4) yes . .
C11 C12 C13 119.0(4) yes . .
C11 C12 C16 122.7(5) yes . .
C13 C12 C16 118.2(5) yes . .
C12 C13 C14 122.3(5) yes . .
C9 C14 C13 118.7(4) yes . .
C9 C14 C17 122.5(4) yes . .
C13 C14 C17 118.9(4) yes . .
N4 C18 C11 111.0(4) yes . .
N3 C19 N4 111.9(4) yes . .
N4 C20 C21 106.1(3) yes . .
N4 C20 C25 131.9(4) yes . .
C21 C20 C25 122.0(4) yes . .
N3 C21 C20 107.9(3) yes . .
N3 C21 C22 132.0(4) yes . .
C20 C21 C22 120.1(4) yes . .
C21 C22 C23 118.2(4) yes . .
C22 C23 C24 121.3(5) yes . .
C23 C24 C25 121.9(5) yes . .
C20 C25 C24 116.5(4) yes . .
N1 C1 H1 123.941 no . .
N2 C1 H1 123.960 no . .
C3 C4 H4 121.469 no . .
C5 C4 H4 121.446 no . .
C4 C5 H5 118.915 no . .
C6 C5 H5 118.916 no . .
C5 C6 H6 119.377 no . .
C7 C6 H6 119.356 no . .
C2 C7 H7 121.643 no . .
C6 C7 H7 121.639 no . .
N2 C8 H8A 108.715 no . .
N2 C8 H8B 108.721 no . .
C9 C8 H8A 108.734 no . .
C9 C8 H8B 108.731 no . .
H8A C8 H8B 107.640 no . .
C12 C13 H13 118.851 no . .
C14 C13 H13 118.859 no . .
C10 C15 H15A 109.477 no . .
C10 C15 H15B 109.470 no . .
C10 C15 H15C 109.477 no . .
H15A C15 H15B 109.465 no . .
H15A C15 H15C 109.477 no . .
H15B C15 H15C 109.461 no . .
C12 C16 H16A 109.465 no . .
C12 C16 H16B 109.459 no . .
C12 C16 H16C 109.474 no . .
H16A C16 H16B 109.474 no . .
H16A C16 H16C 109.473 no . .
H16B C16 H16C 109.483 no . .
C14 C17 H17A 109.487 no . .
C14 C17 H17B 109.487 no . .
C14 C17 H17C 109.462 no . .
H17A C17 H17B 109.476 no . .
H17A C17 H17C 109.459 no . .
H17B C17 H17C 109.458 no . .
N4 C18 H18A 109.432 no . .
N4 C18 H18B 109.435 no . .
C11 C18 H18A 109.429 no . .
C11 C18 H18B 109.413 no . .
H18A C18 H18B 108.028 no . .
N3 C19 H19 124.048 no . .
N4 C19 H19 124.054 no . .
C21 C22 H22 120.903 no . .
C23 C22 H22 120.899 no . .
C22 C23 H23 119.369 no . .
C24 C23 H23 119.353 no . .
C23 C24 H24 119.037 no . .
C25 C24 H24 119.027 no . .
C20 C25 H25 121.723 no . .
C24 C25 H25 121.736 no . .

loop_
_geom_bond_atom_site_label_1
_geom_bond_atom_site_label_2
_geom_bond_distance
_geom_bond_publ_flag
_geom_bond_site_symmetry_2
Cu1 O1 2.173(5) yes .
Cu1 O1 2.173(5) yes 2_555
Cu1 O1 2.173(5) yes 3_555
Cu1 O1 2.173(5) yes 4_555
Cu1 N1 2.020(3) yes .
Cu1 N1 2.020(3) yes 2_555
Cu1 N1 2.020(3) yes 3_555
Cu1 N1 2.020(3) yes 4_555
Cu2 O2 2.164(5) yes .
Cu2 O2 2.164(5) yes 2_555
Cu2 O2 2.164(5) yes 3_555
Cu2 O2 2.164(5) yes 4_555
Cu2 N3 2.020(3) yes .
Cu2 N3 2.020(3) yes 2_555
Cu2 N3 2.020(3) yes 3_555
Cu2 N3 2.020(3) yes 4_555
S1 O1 1.474(6) yes .
S1 O1 1.375(11) yes 2_555
S1 O1 1.208(6) yes 3_555
S1 O1 1.321(10) yes 4_555
S1 O2 1.474(7) yes .
S1 O2 1.284(7) yes 2_555
S1 O2 1.241(6) yes 3_555
S1 O2 1.437(10) yes 4_555
S1 O3 1.476(13) yes .
S1 O3 1.490(13) yes 4_555
S1 O4 1.476(13) yes .
S1 O4 1.596(14) yes 2_555
O1 O1 0.49(2) yes 2_555
O1 O1 0.688(10) yes 3_555
O1 O1 0.49(2) yes 4_555
O2 O2 0.507(18) yes 2_555
O2 O2 0.717(16) yes 3_555
O2 O2 0.507(18) yes 4_555
O3 O4 0.384(16) yes 2_555
O5B O5B 1.49(6) yes 3_655
N1 C1 1.322(5) yes .
N1 C3 1.393(5) yes .
N2 C1 1.350(5) yes .
N2 C2 1.388(5) yes .
N2 C8 1.477(5) yes .
N3 C19 1.314(5) yes .
N3 C21 1.388(5) yes .
N4 C18 1.474(6) yes .
N4 C19 1.348(5) yes .
N4 C20 1.385(6) yes .
C2 C3 1.394(5) yes .
C2 C7 1.384(5) yes .
C3 C4 1.395(5) yes .
C4 C5 1.370(6) yes .
C5 C6 1.402(7) yes .
C6 C7 1.366(6) yes .
C8 C9 1.497(6) yes .
C9 C10 1.405(6) yes .
C9 C14 1.387(6) yes .
C10 C11 1.399(6) yes .
C10 C15 1.508(7) yes .
C11 C12 1.386(8) yes .
C11 C18 1.512(8) yes .
C12 C13 1.377(8) yes .
C12 C16 1.517(7) yes .
C13 C14 1.383(7) yes .
C14 C17 1.508(7) yes .
C20 C21 1.396(6) yes .
C20 C25 1.387(6) yes .
C21 C22 1.380(6) yes .
C22 C23 1.365(7) yes .
C23 C24 1.388(7) yes .
C24 C25 1.369(7) yes .
C1 H1 0.930 no .
C4 H4 0.930 no .
C5 H5 0.930 no .
C6 H6 0.930 no .
C7 H7 0.930 no .
C8 H8A 0.970 no .
C8 H8B 0.970 no .
C13 H13 0.930 no .
C15 H15A 0.960 no .
C15 H15B 0.960 no .
C15 H15C 0.960 no .
C16 H16A 0.960 no .
C16 H16B 0.960 no .
C16 H16C 0.960 no .
C17 H17A 0.960 no .
C17 H17B 0.960 no .
C17 H17C 0.960 no .
C18 H18A 0.970 no .
C18 H18B 0.970 no .
C19 H19 0.930 no .
C22 H22 0.930 no .
C23 H23 0.930 no .
C24 H24 0.930 no .
C25 H25 0.930 no .

loop_
_geom_contact_atom_site_label_1
_geom_contact_atom_site_label_2
_geom_contact_distance
_geom_contact_publ_flag
_geom_contact_site_symmetry_2
Cu1 C1 2.966(4) no 2_555
Cu1 C1 2.966(4) no 3_555
Cu1 C1 2.966(4) no 4_555
Cu1 C3 3.106(3) no 2_555
Cu1 C3 3.106(3) no 3_555
Cu1 C3 3.106(3) no 4_555
Cu2 C19 2.913(4) no 2_555
Cu2 C19 2.913(4) no 3_555
Cu2 C19 2.913(4) no 4_555
Cu2 C21 3.107(4) no 2_555
Cu2 C21 3.107(4) no 3_555
Cu2 C21 3.107(4) no 4_555
S1 O3 2.209(11) no 2_555
S1 O3 2.218(12) no 3_555
S1 O4 2.302(11) no 3_555
S1 O4 2.220(12) no 4_555
S1 C1 3.585(6) no 2_555
S1 C19 3.527(5) no 2_555
O1 C1 3.409(19) no .
O1 C1 3.523(9) no 2_555
O1 C1 3.12(2) no 3_555
O1 C1 2.987(10) no 4_555
O2 C19 3.014(15) no .
O2 C19 3.455(8) no 2_555
O2 C19 3.397(15) no 3_555
O2 C19 2.948(8) no 4_555
O3 N3 3.581(13) no 3_555
O3 C1 3.183(13) no 2_555
O3 C19 3.300(12) no 2_555
O3 C19 3.189(12) no 3_555
O4 C1 3.077(13) no .
O4 C1 3.465(13) no 2_555
O4 C19 3.255(13) no 2_555
N1 C1 3.351(5) no 4_555
N1 C3 3.370(5) no 2_555
N1 C4 3.491(5) no 2_555
N1 C7 3.588(5) no .
N2 C4 3.544(5) no .
N2 C10 3.283(6) no .
N2 C14 3.396(6) no .
N2 C15 3.328(7) no .
N3 C19 3.243(5) no 4_555
N3 C21 3.506(5) no 2_555
N3 C25 3.573(6) no .
N4 C10 3.485(6) no .
N4 C12 3.079(7) no .
N4 C16 3.142(9) no .
N4 C22 3.532(6) no .
C1 C4 3.543(6) no .
C1 C7 3.569(6) no .
C1 C9 2.957(6) no .
C1 C10 3.596(6) no .
C1 C14 3.592(6) no .
C2 C5 2.716(6) no .
C3 C6 2.753(6) no .
C4 C7 2.841(6) no .
C7 C8 3.149(6) no .
C8 C15 2.895(7) no .
C8 C17 2.941(7) no .
C9 C12 2.785(6) no .
C10 C13 2.760(7) no .
C11 C14 2.789(7) no .
C11 C19 2.881(6) no .
C12 C19 3.303(7) no .
C15 C18 2.965(8) no .
C16 C18 2.934(10) no .
C16 C19 3.516(9) no .
C18 C25 3.189(7) no .
C19 C22 3.530(6) no .
C19 C25 3.566(6) no .
C20 C23 2.724(7) no .
C21 C24 2.738(7) no .
C22 C25 2.821(6) no .
Br2 O5A 3.43(4) no .
Br2 O5A 3.43(4) no 14_665
Br2 O5B 3.17(4) no .
Br2 O5B 3.17(4) no 3_655
Br2 O5B 3.17(4) no 14_665
Br2 O5B 3.17(4) no 16_545
O5A Br2 3.43(4) no .
O5A C15 3.545(19) no .
O5A C15 3.545(19) no 3_655
O5A C18 3.320(13) no .
O5A C18 3.320(13) no 3_655
O5B Br2 3.17(4) no .
O5B C6 3.49(4) no 10_565
O5B C11 3.51(4) no .
O5B C18 3.34(4) no .
O5B C18 3.28(4) no 3_655
C5 C14 3.587(7) no 12_645
C6 O5B 3.49(4) no 12_645
C6 C14 3.565(7) no 12_645
C11 O5B 3.51(4) no .
C14 C5 3.587(7) no 10_565
C14 C6 3.565(7) no 10_565
C15 O5A 3.545(19) no .
C16 C16 3.349(8) no 14_665
C18 O5A 3.320(13) no .
C18 O5B 3.34(4) no .
C18 O5B 3.28(4) no 3_655
Cu1 H1 3.0998 no .
Cu1 H1 3.0998 no 2_555
Cu1 H1 3.0998 no 3_555
Cu1 H1 3.0998 no 4_555
Cu1 H4 3.3638 no .
Cu1 H4 3.3638 no 2_555
Cu1 H4 3.3638 no 3_555
Cu1 H4 3.3638 no 4_555
Cu2 H19 3.0328 no .
Cu2 H19 3.0328 no 2_555
Cu2 H19 3.0328 no 3_555
Cu2 H19 3.0328 no 4_555
Cu2 H22 3.4167 no .
Cu2 H22 3.4167 no 2_555
Cu2 H22 3.4167 no 3_555
Cu2 H22 3.4167 no 4_555
S1 H1 3.1474 no .
S1 H1 2.9277 no 2_555
S1 H1 3.5252 no 3_555
S1 H19 3.2141 no .
S1 H19 2.7722 no 2_555
S1 H19 3.2541 no 3_555
O1 H1 3.0216 no .
O1 H1 3.0795 no 2_555
O1 H1 2.6183 no 3_555
O1 H1 2.5500 no 4_555
O2 H19 2.5353 no .
O2 H19 3.0010 no 2_555
O2 H19 2.8889 no 3_555
O2 H19 2.4015 no 4_555
O3 H1 2.2986 no 2_555
O3 H1 3.3989 no 3_555
O3 H15A 3.5214 no 3_555
O3 H19 2.4282 no 2_555
O3 H19 2.5944 no 3_555
O4 H1 2.1910 no .
O4 H1 3.0460 no 2_555
O4 H15A 3.2896 no 2_555
O4 H19 2.8082 no .
O4 H19 2.5869 no 2_555
N1 H1 3.3059 no 4_555
N1 H4 2.8118 no .
N1 H4 3.0716 no 2_555
N2 H7 2.8025 no .
N2 H15C 2.6632 no .
N2 H17C 3.0996 no .
N3 H16B 3.4887 no .
N3 H16B 3.3562 no 4_555
N3 H19 3.2618 no 4_555
N3 H22 2.7965 no .
N3 H22 3.1613 no 2_555
N4 H15A 3.4776 no .
N4 H16A 3.1573 no .
N4 H16B 2.7365 no .
N4 H25 2.8105 no .
C1 H8A 3.0504 no .
C1 H8B 3.2116 no .
C1 H15C 3.3243 no .
C1 H17C 3.2090 no .
C2 H1 3.1004 no .
C2 H4 3.2629 no .
C2 H6 3.1874 no .
C2 H8A 2.8573 no .
C2 H8B 2.6980 no .
C2 H15C 3.3340 no .
C3 H1 3.0685 no .
C3 H4 2.9500 no 2_555
C3 H5 3.2022 no .
C3 H7 3.2794 no .
C4 H4 2.8680 no 2_555
C4 H6 3.2527 no .
C5 H7 3.2596 no .
C6 H4 3.2701 no .
C7 H5 3.2380 no .
C7 H8A 3.2826 no .
C7 H8B 2.9552 no .
C8 H1 2.8061 no .
C8 H7 2.9617 no .
C8 H15A 3.5629 no .
C8 H15B 3.5072 no .
C8 H15C 2.3846 no .
C8 H17A 3.0314 no .
C8 H17C 2.7449 no .
C9 H1 2.7347 no .
C9 H13 3.2193 no .
C9 H15A 3.1183 no .
C9 H15B 3.1292 no .
C9 H15C 2.5364 no .
C9 H17A 2.8716 no .
C9 H17B 3.2953 no .
C9 H17C 2.7054 no .
C10 H1 3.3077 no .
C10 H8A 3.2631 no .
C10 H8B 2.6191 no .
C10 H18A 2.5775 no .
C10 H18B 3.1864 no .
C10 H19 3.1798 no .
C11 H13 3.2168 no .
C11 H15A 2.7770 no .
C11 H15B 2.7738 no .
C11 H15C 3.3082 no .
C11 H16A 2.7341 no .
C11 H16B 2.8621 no .
C11 H16C 3.3072 no .
C11 H19 2.6644 no .
C12 H18A 3.2805 no .
C12 H18B 2.6841 no .
C12 H19 3.0804 no .
C13 H16A 3.1485 no .
C13 H16B 3.0343 no .
C13 H16C 2.5145 no .
C13 H17A 3.0110 no .
C13 H17B 2.5299 no .
C13 H17C 3.1739 no .
C14 H1 3.1436 no .
C14 H8A 2.5472 no .
C14 H8B 3.1964 no .
C15 H8B 2.6046 no .
C15 H17B 3.3061 no 4_555
C15 H18A 2.4845 no .
C16 H13 2.5965 no .
C16 H18B 2.7513 no .
C17 H1 3.5476 no .
C17 H8A 2.5090 no .
C17 H13 2.6090 no .
C17 H15A 3.3938 no 2_555
C18 H15A 2.9200 no .
C18 H15B 2.8773 no .
C18 H16A 2.7556 no .
C18 H16B 2.9991 no .
C18 H19 2.7730 no .
C18 H25 3.0157 no .
C19 H15A 3.5727 no .
C19 H16B 2.9207 no .
C19 H18A 2.9966 no .
C19 H18B 3.2216 no .
C20 H16B 3.2586 no .
C20 H16B 3.5576 no 4_555
C20 H18A 2.9679 no .
C20 H18B 2.6841 no .
C20 H19 3.0940 no .
C20 H22 3.2493 no .
C20 H24 3.1891 no .
C21 H16B 3.1049 no 4_555
C21 H19 3.0678 no .
C21 H22 2.8757 no 2_555
C21 H23 3.1969 no .
C21 H25 3.2766 no .
C22 H16B 3.3463 no 4_555
C22 H22 2.7984 no 2_555
C22 H24 3.2266 no .
C23 H22 3.4660 no 2_555
C23 H25 3.2557 no .
C24 H22 3.2416 no .
C25 H18A 3.4884 no .
C25 H18B 2.9243 no .
C25 H23 3.2385 no .
H1 H8A 3.3167 no .
H1 H8B 3.5686 no .
H1 H15C 3.5412 no .
H1 H17C 2.9957 no .
H4 H4 2.7485 no 2_555
H4 H4 2.7485 no 4_555
H4 H5 2.3053 no .
H5 H6 2.3083 no .
H6 H7 2.3094 no .
H7 H8A 3.0047 no .
H7 H8B 2.5676 no .
H8A H15C 3.3153 no .
H8A H17A 2.3720 no .
H8A H17B 3.4671 no .
H8A H17C 2.3079 no .
H8B H15A 3.3963 no .
H8B H15B 3.0192 no .
H8B H15C 1.9662 no .
H13 H15A 3.3151 no 2_555
H13 H16A 3.3377 no .
H13 H16B 3.1380 no .
H13 H16C 2.2797 no .
H13 H17A 3.1213 no .
H13 H17B 2.3046 no .
H13 H17C 3.3700 no .
H15A H17B 2.7602 no 4_555
H15A H17C 3.3633 no 4_555
H15A H18A 2.3948 no .
H15A H19 3.1987 no .
H15B H17B 3.3632 no 4_555
H15B H18A 2.2093 no .
H15B H18B 3.4352 no .
H15C H17B 3.2811 no 4_555
H15C H17C 3.5869 no 4_555
H15C H18A 3.4373 no .
H16A H18B 2.2670 no .
H16B H18B 2.9539 no .
H16B H19 3.1538 no .
H16B H22 3.5364 no 2_555
H18A H19 3.2006 no .
H18A H25 3.2332 no .
H18B H19 3.5887 no .
H18B H25 2.5363 no .
H22 H22 2.8492 no 2_555
H22 H22 2.8492 no 4_555
H22 H23 2.2984 no .
H23 H24 2.2957 no .
H24 H25 2.3095 no .
Br1 H7 2.9387 no .
Br1 H7 2.9387 no 3_655
Br1 H7 2.9387 no 10_565
Br1 H7 2.9387 no 12_645
Br1 H8B 2.8679 no .
Br1 H8B 2.8679 no 3_655
Br1 H8B 2.8679 no 10_565
Br1 H8B 2.8679 no 12_645
Br1 H15C 3.5940 no .
Br1 H15C 3.5940 no 3_655
Br1 H15C 3.5940 no 10_565
Br1 H15C 3.5940 no 12_645
Br2 H18B 3.0467 no .
Br2 H18B 3.0467 no 3_655
Br2 H18B 3.0467 no 14_665
Br2 H18B 3.0467 no 16_545
Br2 H25 2.7713 no .
Br2 H25 2.7713 no 3_655
Br2 H25 2.7713 no 14_665
Br2 H25 2.7713 no 16_545
O5A H6 3.0979 no 10_565
O5A H6 3.0979 no 12_645
O5A H15B 2.7214 no .
O5A H15B 2.7214 no 3_655
O5A H18A 2.9158 no .
O5A H18A 2.9158 no 3_655
O5A H18B 3.0578 no .
O5A H18B 3.0578 no 3_655
O5B H6 2.6127 no 10_565
O5B H15B 3.2451 no .
O5B H15B 2.7649 no 3_655
O5B H18A 3.1702 no .
O5B H18A 2.7184 no 3_655
O5B H18B 2.9092 no .
O5B H18B 3.0345 no 3_655
O5B H24 3.0712 no 14_665
O5B H25 3.3165 no 14_665
N2 H17A 3.4683 no 9_665
C2 H17A 3.5914 no 9_665
C2 H17B 3.4601 no 9_665
C3 H17A 3.5373 no 12_645
C4 H17A 3.1970 no 12_645
C4 H23 3.5695 no 8_554
C5 H17A 3.1777 no 12_645
C5 H23 3.3806 no 7_554
C5 H23 3.2541 no 8_554
C6 H17A 3.5250 no 12_645
C6 H24 3.3006 no 7_554
C7 H15B 3.4496 no 10_565
C7 H17B 3.3668 no 9_665
C9 H6 3.3746 no 10_565
C10 H6 3.4352 no 10_565
C11 H6 3.5251 no 10_565
C13 H5 3.2520 no 10_565
C13 H23 3.4792 no 15_655
C14 H5 3.5412 no 10_565
C14 H6 3.5008 no 10_565
C15 H7 3.4033 no 12_645
C16 H16A 2.8896 no 14_665
C16 H16B 3.4877 no 14_665
C16 H16C 3.1490 no 14_665
C17 H8A 3.1951 no 9_665
C17 H17A 3.5402 no 9_665
C17 H17C 3.1260 no 9_665
C23 H5 3.4118 no 7_555
C23 H5 3.2584 no 8_555
C23 H13 3.2228 no 15_645
C23 H16C 3.2189 no 15_645
C24 H5 3.5610 no 7_555
C24 H6 3.4895 no 7_555
C24 H13 3.3121 no 15_645
C24 H16C 3.3150 no 15_645
C25 H25 3.2322 no 16_545
H4 H17A 3.4878 no 12_645
H4 H23 3.1670 no 8_554
H5 C13 3.2520 no 12_645
H5 C14 3.5412 no 12_645
H5 C23 3.4118 no 7_554
H5 C23 3.2584 no 8_554
H5 C24 3.5610 no 7_554
H5 H13 3.2088 no 12_645
H5 H17A 3.4564 no 12_645
H5 H22 3.2716 no 8_554
H5 H23 3.3529 no 7_554
H5 H23 2.4976 no 8_554
H5 H24 3.5993 no 7_554
H6 O5A 3.0979 no 10_565
H6 O5B 2.6127 no 12_645
H6 C9 3.3746 no 12_645
H6 C10 3.4352 no 12_645
H6 C11 3.5251 no 12_645
H6 C14 3.5008 no 12_645
H6 C24 3.4895 no 7_554
H6 H15B 3.3987 no 10_565
H6 H24 2.9722 no 7_554
H7 Br1 2.9387 no .
H7 C15 3.4033 no 10_565
H7 H8B 3.3590 no 12_645
H7 H15B 2.8412 no 10_565
H7 H15C 3.1385 no 10_565
H7 H17B 3.3800 no 9_665
H8A C17 3.1951 no 9_665
H8A H17A 3.1689 no 9_665
H8A H17B 3.1411 no 9_665
H8A H17C 2.7532 no 9_665
H8B Br1 2.8679 no .
H8B H7 3.3590 no 10_565
H13 C23 3.2228 no 15_655
H13 C24 3.3121 no 15_655
H13 H5 3.2088 no 10_565
H13 H23 2.7829 no 15_655
H13 H24 2.9476 no 15_655
H15B O5A 2.7214 no .
H15B O5B 3.2451 no .
H15B O5B 2.7649 no 3_655
H15B C7 3.4496 no 12_645
H15B H6 3.3987 no 12_645
H15B H7 2.8412 no 12_645
H15B H24 3.4983 no 16_545
H15C Br1 3.5940 no .
H15C H7 3.1385 no 12_645
H16A C16 2.8896 no 14_665
H16A H16A 2.2329 no 14_665
H16A H16B 3.0697 no 14_665
H16A H16C 2.9467 no 14_665
H16B C16 3.4877 no 14_665
H16B H16A 3.0697 no 14_665
H16B H16C 3.0883 no 14_665
H16C C16 3.1490 no 14_665
H16C C23 3.2189 no 15_655
H16C C24 3.3150 no 15_655
H16C H16A 2.9467 no 14_665
H16C H16B 3.0883 no 14_665
H16C H16C 2.8806 no 14_665
H16C H23 3.3079 no 15_655
H16C H24 3.4595 no 15_655
H17A N2 3.4683 no 9_665
H17A C2 3.5914 no 9_665
H17A C3 3.5373 no 10_565
H17A C4 3.1970 no 10_565
H17A C5 3.1777 no 10_565
H17A C6 3.5250 no 10_565
H17A C17 3.5402 no 9_665
H17A H4 3.4878 no 10_565
H17A H5 3.4564 no 10_565
H17A H8A 3.1689 no 9_665
H17A H17A 3.5524 no 9_665
H17A H17C 2.7204 no 9_665
H17B C2 3.4601 no 9_665
H17B C7 3.3668 no 9_665
H17B H7 3.3800 no 9_665
H17B H8A 3.1411 no 9_665
H17C C17 3.1260 no 9_665
H17C H8A 2.7532 no 9_665
H17C H17A 2.7204 no 9_665
H17C H17C 2.6639 no 9_665
H18A O5A 2.9158 no .
H18A O5B 3.1702 no .
H18A O5B 2.7184 no 3_655
H18A H24 2.8807 no 16_545
H18A H25 3.5302 no 16_545
H18B Br2 3.0467 no .
H18B O5A 3.0578 no .
H18B O5B 2.9092 no .
H18B O5B 3.0345 no 3_655
H22 H5 3.2716 no 8_555
H23 C4 3.5695 no 8_555
H23 C5 3.3806 no 7_555
H23 C5 3.2541 no 8_555
H23 C13 3.4792 no 15_645
H23 H4 3.1670 no 8_555
H23 H5 3.3529 no 7_555
H23 H5 2.4976 no 8_555
H23 H13 2.7829 no 15_645
H23 H16C 3.3079 no 15_645
H24 O5B 3.0712 no 14_665
H24 C6 3.3006 no 7_555
H24 H5 3.5993 no 7_555
H24 H6 2.9722 no 7_555
H24 H13 2.9476 no 15_645
H24 H15B 3.4983 no 16_545
H24 H16C 3.4595 no 15_645
H24 H18A 2.8807 no 16_545
H25 Br2 2.7713 no .
H25 O5B 3.3165 no 14_665
H25 C25 3.2322 no 16_545
H25 H18A 3.5302 no 16_545
H25 H25 2.5718 no 16_545

loop_
_geom_torsion_atom_site_label_1
_geom_torsion_atom_site_label_2
_geom_torsion_atom_site_label_3
_geom_torsion_atom_site_label_4
_geom_torsion
_geom_torsion_publ_flag
_geom_torsion_site_symmetry_1
_geom_torsion_site_symmetry_3
_geom_torsion_site_symmetry_4
O1 Cu1 N1 C1 -35.1(3) no . . .
O1 Cu1 N1 C3 146.7(3) no . . .
N1 Cu1 O1 S1 78.0(18) no . . .
N1 Cu1 O1 S1 123(2) no . . 2_555
N1 Cu1 O1 S1 32.8(16) no . . 4_555
N1 Cu1 O1 O1 26.8(16) no . . 2_555
N1 Cu1 O1 O1 72.2(18) no . . 3_555
N1 Cu1 O1 O1 118(2) no . . 4_555
O1 Cu1 N1 C1 -23.3(6) no . 2_555 2_555
O1 Cu1 N1 C3 158.5(6) no . 2_555 2_555
N1 Cu1 O1 S1 -13.8(19) no 2_555 . .
N1 Cu1 O1 S1 31(2) no 2_555 . 2_555
N1 Cu1 O1 S1 -59.0(17) no 2_555 . 4_555
N1 Cu1 O1 O1 -65.0(17) no 2_555 . 2_555
N1 Cu1 O1 O1 -19.6(19) no 2_555 . 3_555
N1 Cu1 O1 O1 26(2) no 2_555 . 4_555
O1 Cu1 N1 C1 -17.7(3) no . 3_555 3_555
O1 Cu1 N1 C3 164.0(3) no . 3_555 3_555
N1 Cu1 O1 S1 -104.0(18) no 3_555 . .
N1 Cu1 O1 S1 -59(2) no 3_555 . 2_555
N1 Cu1 O1 S1 -149.2(16) no 3_555 . 4_555
N1 Cu1 O1 O1 -155.1(15) no 3_555 . 2_555
N1 Cu1 O1 O1 -109.8(17) no 3_555 . 3_555
N1 Cu1 O1 O1 -64(2) no 3_555 . 4_555
O1 Cu1 N1 C1 -29.3(6) no . 4_555 4_555
O1 Cu1 N1 C3 152.4(6) no . 4_555 4_555
N1 Cu1 O1 S1 166.9(18) no 4_555 . .
N1 Cu1 O1 S1 -148(2) no 4_555 . 2_555
N1 Cu1 O1 S1 121.7(16) no 4_555 . 4_555
N1 Cu1 O1 O1 115.7(16) no 4_555 . 2_555
N1 Cu1 O1 O1 161.1(18) no 4_555 . 3_555
N1 Cu1 O1 O1 -154(2) no 4_555 . 4_555
O1 Cu1 N1 C1 -29.3(6) no 2_555 . .
O1 Cu1 N1 C3 152.4(6) no 2_555 . .
N1 Cu1 O1 S1 166.9(18) no . 2_555 2_555
N1 Cu1 O1 S1 -148(2) no . 2_555 3_555
N1 Cu1 O1 S1 121.7(16) no . 2_555 .
N1 Cu1 O1 O1 115.7(16) no . 2_555 3_555
N1 Cu1 O1 O1 161.1(18) no . 2_555 4_555
N1 Cu1 O1 O1 -154(2) no . 2_555 .
O1 Cu1 N1 C1 -35.1(3) no 2_555 2_555 2_555
O1 Cu1 N1 C3 146.7(3) no 2_555 2_555 2_555
N1 Cu1 O1 S1 78.0(18) no 2_555 2_555 2_555
N1 Cu1 O1 S1 123(2) no 2_555 2_555 3_555
N1 Cu1 O1 S1 32.8(16) no 2_555 2_555 .
N1 Cu1 O1 O1 26.8(16) no 2_555 2_555 3_555
N1 Cu1 O1 O1 72.2(18) no 2_555 2_555 4_555
N1 Cu1 O1 O1 118(2) no 2_555 2_555 .
O1 Cu1 N1 C1 -23.3(6) no 2_555 3_555 3_555
O1 Cu1 N1 C3 158.5(6) no 2_555 3_555 3_555
N1 Cu1 O1 S1 -13.8(19) no 3_555 2_555 2_555
N1 Cu1 O1 S1 31(2) no 3_555 2_555 3_555
N1 Cu1 O1 S1 -59.0(17) no 3_555 2_555 .
N1 Cu1 O1 O1 -65.0(17) no 3_555 2_555 3_555
N1 Cu1 O1 O1 -19.6(19) no 3_555 2_555 4_555
N1 Cu1 O1 O1 26(2) no 3_555 2_555 .
O1 Cu1 N1 C1 -17.7(3) no 2_555 4_555 4_555
O1 Cu1 N1 C3 164.0(3) no 2_555 4_555 4_555
N1 Cu1 O1 S1 -104.0(18) no 4_555 2_555 2_555
N1 Cu1 O1 S1 -59(2) no 4_555 2_555 3_555
N1 Cu1 O1 S1 -149.2(16) no 4_555 2_555 .
N1 Cu1 O1 O1 -155.1(15) no 4_555 2_555 3_555
N1 Cu1 O1 O1 -109.8(17) no 4_555 2_555 4_555
N1 Cu1 O1 O1 -64(2) no 4_555 2_555 .
O1 Cu1 N1 C1 -17.7(3) no 3_555 . .
O1 Cu1 N1 C3 164.0(3) no 3_555 . .
N1 Cu1 O1 S1 -104.0(18) no . 3_555 3_555
N1 Cu1 O1 S1 -59(2) no . 3_555 4_555
N1 Cu1 O1 S1 -149.2(16) no . 3_555 2_555
N1 Cu1 O1 O1 -155.1(15) no . 3_555 4_555
N1 Cu1 O1 O1 -109.8(17) no . 3_555 .
N1 Cu1 O1 O1 -64(2) no . 3_555 2_555
O1 Cu1 N1 C1 -29.3(6) no 3_555 2_555 2_555
O1 Cu1 N1 C3 152.4(6) no 3_555 2_555 2_555
N1 Cu1 O1 S1 166.9(18) no 2_555 3_555 3_555
N1 Cu1 O1 S1 -148(2) no 2_555 3_555 4_555
N1 Cu1 O1 S1 121.7(16) no 2_555 3_555 2_555
N1 Cu1 O1 O1 115.7(16) no 2_555 3_555 4_555
N1 Cu1 O1 O1 161.1(18) no 2_555 3_555 .
N1 Cu1 O1 O1 -154(2) no 2_555 3_555 2_555
O1 Cu1 N1 C1 -35.1(3) no 3_555 3_555 3_555
O1 Cu1 N1 C3 146.7(3) no 3_555 3_555 3_555
N1 Cu1 O1 S1 78.0(18) no 3_555 3_555 3_555
N1 Cu1 O1 S1 123(2) no 3_555 3_555 4_555
N1 Cu1 O1 S1 32.8(16) no 3_555 3_555 2_555
N1 Cu1 O1 O1 26.8(16) no 3_555 3_555 4_555
N1 Cu1 O1 O1 72.2(18) no 3_555 3_555 .
N1 Cu1 O1 O1 118(2) no 3_555 3_555 2_555
O1 Cu1 N1 C1 -23.3(6) no 3_555 4_555 4_555
O1 Cu1 N1 C3 158.5(6) no 3_555 4_555 4_555
N1 Cu1 O1 S1 -13.8(19) no 4_555 3_555 3_555
N1 Cu1 O1 S1 31(2) no 4_555 3_555 4_555
N1 Cu1 O1 S1 -59.0(17) no 4_555 3_555 2_555
N1 Cu1 O1 O1 -65.0(17) no 4_555 3_555 4_555
N1 Cu1 O1 O1 -19.6(19) no 4_555 3_555 .
N1 Cu1 O1 O1 26(2) no 4_555 3_555 2_555
O1 Cu1 N1 C1 -23.3(6) no 4_555 . .
O1 Cu1 N1 C3 158.5(6) no 4_555 . .
N1 Cu1 O1 S1 -13.8(19) no . 4_555 4_555
N1 Cu1 O1 S1 31(2) no . 4_555 .
N1 Cu1 O1 S1 -59.0(17) no . 4_555 3_555
N1 Cu1 O1 O1 -65.0(17) no . 4_555 .
N1 Cu1 O1 O1 -19.6(19) no . 4_555 2_555
N1 Cu1 O1 O1 26(2) no . 4_555 3_555
O1 Cu1 N1 C1 -17.7(3) no 4_555 2_555 2_555
O1 Cu1 N1 C3 164.0(3) no 4_555 2_555 2_555
N1 Cu1 O1 S1 -104.0(18) no 2_555 4_555 4_555
N1 Cu1 O1 S1 -59(2) no 2_555 4_555 .
N1 Cu1 O1 S1 -149.2(16) no 2_555 4_555 3_555
N1 Cu1 O1 O1 -155.1(15) no 2_555 4_555 .
N1 Cu1 O1 O1 -109.8(17) no 2_555 4_555 2_555
N1 Cu1 O1 O1 -64(2) no 2_555 4_555 3_555
O1 Cu1 N1 C1 -29.3(6) no 4_555 3_555 3_555
O1 Cu1 N1 C3 152.4(6) no 4_555 3_555 3_555
N1 Cu1 O1 S1 166.9(18) no 3_555 4_555 4_555
N1 Cu1 O1 S1 -148(2) no 3_555 4_555 .
N1 Cu1 O1 S1 121.7(16) no 3_555 4_555 3_555
N1 Cu1 O1 O1 115.7(16) no 3_555 4_555 .
N1 Cu1 O1 O1 161.1(18) no 3_555 4_555 2_555
N1 Cu1 O1 O1 -154(2) no 3_555 4_555 3_555
O1 Cu1 N1 C1 -35.1(3) no 4_555 4_555 4_555
O1 Cu1 N1 C3 146.7(3) no 4_555 4_555 4_555
N1 Cu1 O1 S1 78.0(18) no 4_555 4_555 4_555
N1 Cu1 O1 S1 123(2) no 4_555 4_555 .
N1 Cu1 O1 S1 32.8(16) no 4_555 4_555 3_555
N1 Cu1 O1 O1 26.8(16) no 4_555 4_555 .
N1 Cu1 O1 O1 72.2(18) no 4_555 4_555 2_555
N1 Cu1 O1 O1 118(2) no 4_555 4_555 3_555
N1 Cu1 N1 C1 -122.8(2) no . 2_555 2_555
N1 Cu1 N1 C3 58.9(3) no . 2_555 2_555
N1 Cu1 N1 C1 70.1(2) no 2_555 . .
N1 Cu1 N1 C3 -108.1(2) no 2_555 . .
N1 Cu1 N1 C1 70.1(2) no . 4_555 4_555
N1 Cu1 N1 C3 -108.1(2) no . 4_555 4_555
N1 Cu1 N1 C1 -122.8(2) no 4_555 . .
N1 Cu1 N1 C3 58.9(3) no 4_555 . .
N1 Cu1 N1 C1 -122.8(2) no 2_555 3_555 3_555
N1 Cu1 N1 C3 58.9(3) no 2_555 3_555 3_555
N1 Cu1 N1 C1 70.1(2) no 3_555 2_555 2_555
N1 Cu1 N1 C3 -108.1(2) no 3_555 2_555 2_555
N1 Cu1 N1 C1 -122.8(2) no 3_555 4_555 4_555
N1 Cu1 N1 C3 58.9(3) no 3_555 4_555 4_555
N1 Cu1 N1 C1 70.1(2) no 4_555 3_555 3_555
N1 Cu1 N1 C3 -108.1(2) no 4_555 3_555 3_555
O2 Cu2 N3 C19 37.3(3) no . . .
O2 Cu2 N3 C21 -162.4(3) no . . .
N3 Cu2 O2 S1 -122.9(13) no . . .
N3 Cu2 O2 S1 -167.1(10) no . . 2_555
N3 Cu2 O2 S1 -80(3) no . . 4_555
N3 Cu2 O2 O2 -93.9(18) no . . 2_555
N3 Cu2 O2 O2 -139.3(11) no . . 3_555
N3 Cu2 O2 O2 175.3(9) no . . 4_555
O2 Cu2 N3 C19 38.4(5) no . 2_555 2_555
O2 Cu2 N3 C21 -161.3(5) no . 2_555 2_555
N3 Cu2 O2 S1 -33.8(14) no 2_555 . .
N3 Cu2 O2 S1 -78.0(10) no 2_555 . 2_555
N3 Cu2 O2 S1 9(3) no 2_555 . 4_555
N3 Cu2 O2 O2 -4.8(19) no 2_555 . 2_555
N3 Cu2 O2 O2 -50.2(12) no 2_555 . 3_555
N3 Cu2 O2 O2 -95.6(10) no 2_555 . 4_555
O2 Cu2 N3 C19 24.7(3) no . 3_555 3_555
O2 Cu2 N3 C21 -175.0(3) no . 3_555 3_555
N3 Cu2 O2 S1 58.5(13) no 3_555 . .
N3 Cu2 O2 S1 14.3(10) no 3_555 . 2_555
N3 Cu2 O2 S1 101(3) no 3_555 . 4_555
N3 Cu2 O2 O2 87.5(18) no 3_555 . 2_555
N3 Cu2 O2 O2 42.1(11) no 3_555 . 3_555
N3 Cu2 O2 O2 -3.3(10) no 3_555 . 4_555
O2 Cu2 N3 C19 23.9(5) no . 4_555 4_555
O2 Cu2 N3 C21 -175.8(5) no . 4_555 4_555
N3 Cu2 O2 S1 147.8(13) no 4_555 . .
N3 Cu2 O2 S1 103.6(9) no 4_555 . 2_555
N3 Cu2 O2 S1 -170(3) no 4_555 . 4_555
N3 Cu2 O2 O2 176.8(18) no 4_555 . 2_555
N3 Cu2 O2 O2 131.4(11) no 4_555 . 3_555
N3 Cu2 O2 O2 86.0(9) no 4_555 . 4_555
O2 Cu2 N3 C19 23.9(5) no 2_555 . .
O2 Cu2 N3 C21 -175.8(5) no 2_555 . .
N3 Cu2 O2 S1 147.8(13) no . 2_555 2_555
N3 Cu2 O2 S1 103.6(9) no . 2_555 3_555
N3 Cu2 O2 S1 -170(3) no . 2_555 .
N3 Cu2 O2 O2 176.8(18) no . 2_555 3_555
N3 Cu2 O2 O2 131.4(11) no . 2_555 4_555
N3 Cu2 O2 O2 86.0(9) no . 2_555 .
O2 Cu2 N3 C19 37.3(3) no 2_555 2_555 2_555
O2 Cu2 N3 C21 -162.4(3) no 2_555 2_555 2_555
N3 Cu2 O2 S1 -122.9(13) no 2_555 2_555 2_555
N3 Cu2 O2 S1 -167.1(10) no 2_555 2_555 3_555
N3 Cu2 O2 S1 -80(3) no 2_555 2_555 .
N3 Cu2 O2 O2 -93.9(18) no 2_555 2_555 3_555
N3 Cu2 O2 O2 -139.3(11) no 2_555 2_555 4_555
N3 Cu2 O2 O2 175.3(9) no 2_555 2_555 .
O2 Cu2 N3 C19 38.4(5) no 2_555 3_555 3_555
O2 Cu2 N3 C21 -161.3(5) no 2_555 3_555 3_555
N3 Cu2 O2 S1 -33.8(14) no 3_555 2_555 2_555
N3 Cu2 O2 S1 -78.0(10) no 3_555 2_555 3_555
N3 Cu2 O2 S1 9(3) no 3_555 2_555 .
N3 Cu2 O2 O2 -4.8(19) no 3_555 2_555 3_555
N3 Cu2 O2 O2 -50.2(12) no 3_555 2_555 4_555
N3 Cu2 O2 O2 -95.6(10) no 3_555 2_555 .
O2 Cu2 N3 C19 24.7(3) no 2_555 4_555 4_555
O2 Cu2 N3 C21 -175.0(3) no 2_555 4_555 4_555
N3 Cu2 O2 S1 58.5(13) no 4_555 2_555 2_555
N3 Cu2 O2 S1 14.3(10) no 4_555 2_555 3_555
N3 Cu2 O2 S1 101(3) no 4_555 2_555 .
N3 Cu2 O2 O2 87.5(18) no 4_555 2_555 3_555
N3 Cu2 O2 O2 42.1(11) no 4_555 2_555 4_555
N3 Cu2 O2 O2 -3.3(10) no 4_555 2_555 .
O2 Cu2 N3 C19 24.7(3) no 3_555 . .
O2 Cu2 N3 C21 -175.0(3) no 3_555 . .
N3 Cu2 O2 S1 58.5(13) no . 3_555 3_555
N3 Cu2 O2 S1 14.3(10) no . 3_555 4_555
N3 Cu2 O2 S1 101(3) no . 3_555 2_555
N3 Cu2 O2 O2 87.5(18) no . 3_555 4_555
N3 Cu2 O2 O2 42.1(11) no . 3_555 .
N3 Cu2 O2 O2 -3.3(10) no . 3_555 2_555
O2 Cu2 N3 C19 23.9(5) no 3_555 2_555 2_555
O2 Cu2 N3 C21 -175.8(5) no 3_555 2_555 2_555
N3 Cu2 O2 S1 147.8(13) no 2_555 3_555 3_555
N3 Cu2 O2 S1 103.6(9) no 2_555 3_555 4_555
N3 Cu2 O2 S1 -170(3) no 2_555 3_555 2_555
N3 Cu2 O2 O2 176.8(18) no 2_555 3_555 4_555
N3 Cu2 O2 O2 131.4(11) no 2_555 3_555 .
N3 Cu2 O2 O2 86.0(9) no 2_555 3_555 2_555
O2 Cu2 N3 C19 37.3(3) no 3_555 3_555 3_555
O2 Cu2 N3 C21 -162.4(3) no 3_555 3_555 3_555
N3 Cu2 O2 S1 -122.9(13) no 3_555 3_555 3_555
N3 Cu2 O2 S1 -167.1(10) no 3_555 3_555 4_555
N3 Cu2 O2 S1 -80(3) no 3_555 3_555 2_555
N3 Cu2 O2 O2 -93.9(18) no 3_555 3_555 4_555
N3 Cu2 O2 O2 -139.3(11) no 3_555 3_555 .
N3 Cu2 O2 O2 175.3(9) no 3_555 3_555 2_555
O2 Cu2 N3 C19 38.4(5) no 3_555 4_555 4_555
O2 Cu2 N3 C21 -161.3(5) no 3_555 4_555 4_555
N3 Cu2 O2 S1 -33.8(14) no 4_555 3_555 3_555
N3 Cu2 O2 S1 -78.0(10) no 4_555 3_555 4_555
N3 Cu2 O2 S1 9(3) no 4_555 3_555 2_555
N3 Cu2 O2 O2 -4.8(19) no 4_555 3_555 4_555
N3 Cu2 O2 O2 -50.2(12) no 4_555 3_555 .
N3 Cu2 O2 O2 -95.6(10) no 4_555 3_555 2_555
O2 Cu2 N3 C19 38.4(5) no 4_555 . .
O2 Cu2 N3 C21 -161.3(5) no 4_555 . .
N3 Cu2 O2 S1 -33.8(14) no . 4_555 4_555
N3 Cu2 O2 S1 -78.0(10) no . 4_555 .
N3 Cu2 O2 S1 9(3) no . 4_555 3_555
N3 Cu2 O2 O2 -4.8(19) no . 4_555 .
N3 Cu2 O2 O2 -50.2(12) no . 4_555 2_555
N3 Cu2 O2 O2 -95.6(10) no . 4_555 3_555
O2 Cu2 N3 C19 24.7(3) no 4_555 2_555 2_555
O2 Cu2 N3 C21 -175.0(3) no 4_555 2_555 2_555
N3 Cu2 O2 S1 58.5(13) no 2_555 4_555 4_555
N3 Cu2 O2 S1 14.3(10) no 2_555 4_555 .
N3 Cu2 O2 S1 101(3) no 2_555 4_555 3_555
N3 Cu2 O2 O2 87.5(18) no 2_555 4_555 .
N3 Cu2 O2 O2 42.1(11) no 2_555 4_555 2_555
N3 Cu2 O2 O2 -3.3(10) no 2_555 4_555 3_555
O2 Cu2 N3 C19 23.9(5) no 4_555 3_555 3_555
O2 Cu2 N3 C21 -175.8(5) no 4_555 3_555 3_555
N3 Cu2 O2 S1 147.8(13) no 3_555 4_555 4_555
N3 Cu2 O2 S1 103.6(9) no 3_555 4_555 .
N3 Cu2 O2 S1 -170(3) no 3_555 4_555 3_555
N3 Cu2 O2 O2 176.8(18) no 3_555 4_555 .
N3 Cu2 O2 O2 131.4(11) no 3_555 4_555 2_555
N3 Cu2 O2 O2 86.0(9) no 3_555 4_555 3_555
O2 Cu2 N3 C19 37.3(3) no 4_555 4_555 4_555
O2 Cu2 N3 C21 -162.4(3) no 4_555 4_555 4_555
N3 Cu2 O2 S1 -122.9(13) no 4_555 4_555 4_555
N3 Cu2 O2 S1 -167.1(10) no 4_555 4_555 .
N3 Cu2 O2 S1 -80(3) no 4_555 4_555 3_555
N3 Cu2 O2 O2 -93.9(18) no 4_555 4_555 .
N3 Cu2 O2 O2 -139.3(11) no 4_555 4_555 2_555
N3 Cu2 O2 O2 175.3(9) no 4_555 4_555 3_555
N3 Cu2 N3 C19 127.4(2) no . 2_555 2_555
N3 Cu2 N3 C21 -72.3(3) no . 2_555 2_555
N3 Cu2 N3 C19 -65.2(2) no 2_555 . .
N3 Cu2 N3 C21 95.1(3) no 2_555 . .
N3 Cu2 N3 C19 -65.2(2) no . 4_555 4_555
N3 Cu2 N3 C21 95.1(3) no . 4_555 4_555
N3 Cu2 N3 C19 127.4(2) no 4_555 . .
N3 Cu2 N3 C21 -72.3(3) no 4_555 . .
N3 Cu2 N3 C19 127.4(2) no 2_555 3_555 3_555
N3 Cu2 N3 C21 -72.3(3) no 2_555 3_555 3_555
N3 Cu2 N3 C19 -65.2(2) no 3_555 2_555 2_555
N3 Cu2 N3 C21 95.1(3) no 3_555 2_555 2_555
N3 Cu2 N3 C19 127.4(2) no 3_555 4_555 4_555
N3 Cu2 N3 C21 -72.3(3) no 3_555 4_555 4_555
N3 Cu2 N3 C19 -65.2(2) no 4_555 3_555 3_555
N3 Cu2 N3 C21 95.1(3) no 4_555 3_555 3_555
O1 S1 O1 S1 -12(3) no . 3_555 3_555
O1 S1 O1 S1 -57(3) no . 3_555 4_555
O1 S1 O1 S1 34(3) no . 3_555 2_555
O1 S1 O1 O1 45(2) no . 3_555 4_555
O1 S1 O1 O1 -0.0(18) no . 3_555 .
O1 S1 O1 O1 -45.6(19) no . 3_555 2_555
O1 S1 O1 Cu1 -7(2) no 3_555 . .
O1 S1 O1 S1 -142(3) no 3_555 . 2_555
O1 S1 O1 S1 166(3) no 3_555 . 3_555
O1 S1 O1 S1 116(3) no 3_555 . 4_555
O1 S1 O1 O1 49(2) no 3_555 . 2_555
O1 S1 O1 O1 -0(2) no 3_555 . 3_555
O1 S1 O1 O1 -53(2) no 3_555 . 4_555
O1 S1 O2 Cu2 -164.3(14) no . . .
O1 S1 O2 S1 -52.2(10) no . . 2_555
O1 S1 O2 S1 -5.2(11) no . . 3_555
O1 S1 O2 S1 48.1(10) no . . 4_555
O1 S1 O2 O2 161.3(19) no . . 2_555
O1 S1 O2 O2 -145.0(14) no . . 3_555
O1 S1 O2 O2 -99.8(13) no . . 4_555
O2 S1 O1 Cu1 -167.6(15) no . . .
O2 S1 O1 S1 57.4(9) no . . 2_555
O2 S1 O1 S1 5.3(12) no . . 3_555
O2 S1 O1 S1 -44.6(9) no . . 4_555
O2 S1 O1 O1 -111.5(14) no . . 2_555
O2 S1 O1 O1 -160.6(17) no . . 3_555
O2 S1 O1 O1 146.7(19) no . . 4_555
O1 S1 O2 Cu2 -123(3) no . 2_555 .
O1 S1 O2 S1 -54.3(12) no . 2_555 2_555
O1 S1 O2 S1 -11.0(12) no . 2_555 3_555
O1 S1 O2 S1 36.0(12) no . 2_555 4_555
O1 S1 O2 O2 -109(2) no . 2_555 3_555
O1 S1 O2 O2 -65.3(17) no . 2_555 4_555
O1 S1 O2 O2 -22.6(19) no . 2_555 .
O2 S1 O1 Cu1 -159.7(12) no 2_555 . .
O2 S1 O1 S1 65.3(12) no 2_555 . 2_555
O2 S1 O1 S1 13.2(14) no 2_555 . 3_555
O2 S1 O1 S1 -36.7(11) no 2_555 . 4_555
O2 S1 O1 O1 -103.6(14) no 2_555 . 2_555
O2 S1 O1 O1 -152.7(16) no 2_555 . 3_555
O2 S1 O1 O1 154.6(17) no 2_555 . 4_555
O1 S1 O2 S1 13.7(15) no . 3_555 3_555
O1 S1 O2 S1 57.9(14) no . 3_555 4_555
O1 S1 O2 S1 -32.3(15) no . 3_555 2_555
O1 S1 O2 O2 2(3) no . 3_555 4_555
O1 S1 O2 O2 47(2) no . 3_555 .
O1 S1 O2 O2 90.4(19) no . 3_555 2_555
O2 S1 O1 Cu1 170.4(15) no 3_555 . .
O2 S1 O1 S1 35.5(15) no 3_555 . 2_555
O2 S1 O1 S1 -16.7(18) no 3_555 . 3_555
O2 S1 O1 S1 -66.5(15) no 3_555 . 4_555
O2 S1 O1 O1 -133.4(16) no 3_555 . 2_555
O2 S1 O1 O1 177.4(18) no 3_555 . 3_555
O2 S1 O1 O1 125(2) no 3_555 . 4_555
O1 S1 O2 Cu2 160.6(12) no . 4_555 .
O1 S1 O2 S1 59.6(9) no . 4_555 4_555
O1 S1 O2 S1 -37.7(10) no . 4_555 2_555
O1 S1 O2 S1 15.0(10) no . 4_555 3_555
O1 S1 O2 O2 87.8(18) no . 4_555 .
O1 S1 O2 O2 129.6(14) no . 4_555 2_555
O1 S1 O2 O2 -178.5(15) no . 4_555 3_555
O2 S1 O1 Cu1 171.1(14) no 4_555 . .
O2 S1 O1 S1 36.2(7) no 4_555 . 2_555
O2 S1 O1 S1 -16.0(10) no 4_555 . 3_555
O2 S1 O1 S1 -65.8(7) no 4_555 . 4_555
O2 S1 O1 O1 -132.7(13) no 4_555 . 2_555
O2 S1 O1 O1 178.1(16) no 4_555 . 3_555
O2 S1 O1 O1 125.5(18) no 4_555 . 4_555
O1 S1 O3 S1 54.9(6) no . . 2_555
O1 S1 O3 O4 10(2) no . . 2_555
O3 S1 O1 Cu1 72(2) no . . .
O3 S1 O1 S1 -62.9(8) no . . 2_555
O3 S1 O1 S1 -115.0(9) no . . 3_555
O3 S1 O1 S1 -164.9(9) no . . 4_555
O3 S1 O1 O1 128.2(15) no . . 2_555
O3 S1 O1 O1 79.1(18) no . . 3_555
O3 S1 O1 O1 26(2) no . . 4_555
O1 S1 O3 S1 -56.4(6) no . 4_555 4_555
O1 S1 O3 O4 78.7(16) no . 4_555 .
O3 S1 O1 Cu1 -63(2) no 4_555 . .
O3 S1 O1 S1 162.2(9) no 4_555 . 2_555
O3 S1 O1 S1 110.1(9) no 4_555 . 3_555
O3 S1 O1 S1 60.2(8) no 4_555 . 4_555
O3 S1 O1 O1 -6.7(16) no 4_555 . 2_555
O3 S1 O1 O1 -55.8(18) no 4_555 . 3_555
O3 S1 O1 O1 -108(2) no 4_555 . 4_555
O1 S1 O4 S1 -64.0(7) no . . 4_555
O1 S1 O4 O3 -107.0(19) no . . 4_555
O4 S1 O1 Cu1 -47(2) no . . .
O4 S1 O1 S1 177.7(10) no . . 2_555
O4 S1 O1 S1 125.5(10) no . . 3_555
O4 S1 O1 S1 75.7(9) no . . 4_555
O4 S1 O1 O1 8.8(16) no . . 2_555
O4 S1 O1 O1 -40.3(19) no . . 3_555
O4 S1 O1 O1 -93(2) no . . 4_555
O1 S1 O4 S1 57.7(5) no . 2_555 2_555
O1 S1 O4 O3 -170.8(17) no . 2_555 .
O4 S1 O1 Cu1 74.4(18) no 2_555 . .
O4 S1 O1 S1 -60.6(8) no 2_555 . 2_555
O4 S1 O1 S1 -112.7(9) no 2_555 . 3_555
O4 S1 O1 S1 -162.6(8) no 2_555 . 4_555
O4 S1 O1 O1 130.5(14) no 2_555 . 2_555
O4 S1 O1 O1 81.4(17) no 2_555 . 3_555
O4 S1 O1 O1 29(2) no 2_555 . 4_555
O1 S1 O1 S1 34(3) no 2_555 3_555 3_555
O1 S1 O1 S1 -12(3) no 2_555 3_555 4_555
O1 S1 O1 S1 79(3) no 2_555 3_555 2_555
O1 S1 O1 O1 90(2) no 2_555 3_555 4_555
O1 S1 O1 O1 45.6(17) no 2_555 3_555 .
O1 S1 O1 O1 0.0(16) no 2_555 3_555 2_555
O1 S1 O1 Cu1 -7(3) no 3_555 2_555 .
O1 S1 O1 S1 -99(3) no 3_555 2_555 2_555
O1 S1 O1 S1 -142(3) no 3_555 2_555 3_555
O1 S1 O1 S1 167(3) no 3_555 2_555 4_555
O1 S1 O1 O1 0(3) no 3_555 2_555 3_555
O1 S1 O1 O1 -48(3) no 3_555 2_555 4_555
O1 S1 O1 O1 -89(3) no 3_555 2_555 .
O1 S1 O1 Cu1 -51(2) no 2_555 4_555 .
O1 S1 O1 S1 31(2) no 2_555 4_555 4_555
O1 S1 O1 S1 122(3) no 2_555 4_555 2_555
O1 S1 O1 S1 74(2) no 2_555 4_555 3_555
O1 S1 O1 O1 41.0(18) no 2_555 4_555 .
O1 S1 O1 O1 0.0(17) no 2_555 4_555 2_555
O1 S1 O1 O1 -45.2(18) no 2_555 4_555 3_555
O1 S1 O1 Cu1 41.5(19) no 4_555 2_555 .
O1 S1 O1 S1 -50(2) no 4_555 2_555 2_555
O1 S1 O1 S1 -94(2) no 4_555 2_555 3_555
O1 S1 O1 S1 -145(3) no 4_555 2_555 4_555
O1 S1 O1 O1 48.4(19) no 4_555 2_555 3_555
O1 S1 O1 O1 0.0(18) no 4_555 2_555 4_555
O1 S1 O1 O1 -40.4(19) no 4_555 2_555 .
O1 S1 O2 Cu2 175.8(11) no 2_555 . .
O1 S1 O2 S1 -72.1(7) no 2_555 . 2_555
O1 S1 O2 S1 -25.0(9) no 2_555 . 3_555
O1 S1 O2 S1 28.3(7) no 2_555 . 4_555
O1 S1 O2 O2 141.4(17) no 2_555 . 2_555
O1 S1 O2 O2 -164.8(12) no 2_555 . 3_555
O1 S1 O2 O2 -119.7(11) no 2_555 . 4_555
O2 S1 O1 Cu1 158.2(15) no . 2_555 .
O2 S1 O1 S1 66.2(7) no . 2_555 2_555
O2 S1 O1 S1 22.9(8) no . 2_555 3_555
O2 S1 O1 S1 -28.0(9) no . 2_555 4_555
O2 S1 O1 O1 165.0(17) no . 2_555 3_555
O2 S1 O1 O1 116.7(16) no . 2_555 4_555
O2 S1 O1 O1 76(2) no . 2_555 .
O1 S1 O2 Cu2 -148(2) no 2_555 2_555 .
O1 S1 O2 S1 -79.1(9) no 2_555 2_555 2_555
O1 S1 O2 S1 -35.7(10) no 2_555 2_555 3_555
O1 S1 O2 S1 11.3(10) no 2_555 2_555 4_555
O1 S1 O2 O2 -133.8(17) no 2_555 2_555 3_555
O1 S1 O2 O2 -90.0(14) no 2_555 2_555 4_555
O1 S1 O2 O2 -47.3(17) no 2_555 2_555 .
O2 S1 O1 Cu1 174.1(13) no 2_555 2_555 .
O2 S1 O1 S1 82.1(9) no 2_555 2_555 2_555
O2 S1 O1 S1 38.8(10) no 2_555 2_555 3_555
O2 S1 O1 S1 -12.1(11) no 2_555 2_555 4_555
O2 S1 O1 O1 -179.1(16) no 2_555 2_555 3_555
O2 S1 O1 O1 132.6(15) no 2_555 2_555 4_555
O2 S1 O1 O1 92.1(19) no 2_555 2_555 .
O1 S1 O2 S1 -9.8(15) no 2_555 3_555 3_555
O1 S1 O2 S1 34.5(14) no 2_555 3_555 4_555
O1 S1 O2 S1 -55.8(15) no 2_555 3_555 2_555
O1 S1 O2 O2 -22(3) no 2_555 3_555 4_555
O1 S1 O2 O2 23(3) no 2_555 3_555 .
O1 S1 O2 O2 67(2) no 2_555 3_555 2_555
O2 S1 O1 Cu1 146.0(19) no 3_555 2_555 .
O2 S1 O1 S1 54.0(16) no 3_555 2_555 2_555
O2 S1 O1 S1 10.7(16) no 3_555 2_555 3_555
O2 S1 O1 S1 -40.2(17) no 3_555 2_555 4_555
O2 S1 O1 O1 153(2) no 3_555 2_555 3_555
O2 S1 O1 O1 104(2) no 3_555 2_555 4_555
O2 S1 O1 O1 64(3) no 3_555 2_555 .
O1 S1 O2 Cu2 143.7(9) no 2_555 4_555 .
O1 S1 O2 S1 42.6(6) no 2_555 4_555 4_555
O1 S1 O2 S1 -54.6(6) no 2_555 4_555 2_555
O1 S1 O2 S1 -2.0(6) no 2_555 4_555 3_555
O1 S1 O2 O2 70.8(18) no 2_555 4_555 .
O1 S1 O2 O2 112.7(13) no 2_555 4_555 2_555
O1 S1 O2 O2 164.6(13) no 2_555 4_555 3_555
O2 S1 O1 Cu1 137.2(15) no 4_555 2_555 .
O2 S1 O1 S1 45.2(5) no 4_555 2_555 2_555
O2 S1 O1 S1 1.9(6) no 4_555 2_555 3_555
O2 S1 O1 S1 -49.0(7) no 4_555 2_555 4_555
O2 S1 O1 O1 144.1(18) no 4_555 2_555 3_555
O2 S1 O1 O1 95.7(17) no 4_555 2_555 4_555
O2 S1 O1 O1 55(2) no 4_555 2_555 .
O1 S1 O3 S1 72.4(11) no 2_555 . 2_555
O1 S1 O3 O4 27(2) no 2_555 . 2_555
O3 S1 O1 Cu1 23(2) no . 2_555 .
O3 S1 O1 S1 -69.2(11) no . 2_555 2_555
O3 S1 O1 S1 -112.6(10) no . 2_555 3_555
O3 S1 O1 S1 -163.5(10) no . 2_555 4_555
O3 S1 O1 O1 30(2) no . 2_555 3_555
O3 S1 O1 O1 -19(2) no . 2_555 4_555
O3 S1 O1 O1 -59(2) no . 2_555 .
O1 S1 O3 S1 -58.6(8) no 2_555 4_555 4_555
O1 S1 O3 O4 76.5(18) no 2_555 4_555 .
O3 S1 O1 Cu1 -104.2(16) no 4_555 2_555 .
O3 S1 O1 S1 163.9(8) no 4_555 2_555 2_555
O3 S1 O1 S1 120.5(7) no 4_555 2_555 3_555
O3 S1 O1 S1 69.6(9) no 4_555 2_555 4_555
O3 S1 O1 O1 -97.3(15) no 4_555 2_555 3_555
O3 S1 O1 O1 -145.7(15) no 4_555 2_555 4_555
O3 S1 O1 O1 173.9(19) no 4_555 2_555 .
O1 S1 O4 S1 -61.1(7) no 2_555 . 4_555
O1 S1 O4 O3 -104.1(19) no 2_555 . 4_555
O4 S1 O1 Cu1 -89.7(17) no . 2_555 .
O4 S1 O1 S1 178.3(9) no . 2_555 2_555
O4 S1 O1 S1 134.9(8) no . 2_555 3_555
O4 S1 O1 S1 84.0(9) no . 2_555 4_555
O4 S1 O1 O1 -82.9(16) no . 2_555 3_555
O4 S1 O1 O1 -131.3(16) no . 2_555 4_555
O4 S1 O1 O1 -172(2) no . 2_555 .
O1 S1 O4 S1 73.0(9) no 2_555 2_555 2_555
O1 S1 O4 O3 -155.5(19) no 2_555 2_555 .
O4 S1 O1 Cu1 29.2(19) no 2_555 2_555 .
O4 S1 O1 S1 -62.7(9) no 2_555 2_555 2_555
O4 S1 O1 S1 -106.1(8) no 2_555 2_555 3_555
O4 S1 O1 S1 -157.0(8) no 2_555 2_555 4_555
O4 S1 O1 O1 36.1(18) no 2_555 2_555 3_555
O4 S1 O1 O1 -12.3(18) no 2_555 2_555 4_555
O4 S1 O1 O1 -53(2) no 2_555 2_555 .
O1 S1 O1 Cu1 -5.8(18) no 3_555 4_555 .
O1 S1 O1 S1 76(3) no 3_555 4_555 4_555
O1 S1 O1 S1 167(3) no 3_555 4_555 2_555
O1 S1 O1 S1 119(3) no 3_555 4_555 3_555
O1 S1 O1 O1 86(2) no 3_555 4_555 .
O1 S1 O1 O1 45.2(18) no 3_555 4_555 2_555
O1 S1 O1 O1 -0.0(17) no 3_555 4_555 3_555
O1 S1 O1 S1 -56(3) no 4_555 3_555 3_555
O1 S1 O1 S1 -102(3) no 4_555 3_555 4_555
O1 S1 O1 S1 -11(3) no 4_555 3_555 2_555
O1 S1 O1 O1 -0(2) no 4_555 3_555 4_555
O1 S1 O1 O1 -45(2) no 4_555 3_555 .
O1 S1 O1 O1 -90(3) no 4_555 3_555 2_555
O1 S1 O2 Cu2 -176.8(17) no 3_555 . .
O1 S1 O2 S1 -64.8(18) no 3_555 . 2_555
O1 S1 O2 S1 -17.7(19) no 3_555 . 3_555
O1 S1 O2 S1 35.6(18) no 3_555 . 4_555
O1 S1 O2 O2 149(2) no 3_555 . 2_555
O1 S1 O2 O2 -158(2) no 3_555 . 3_555
O1 S1 O2 O2 -112(2) no 3_555 . 4_555
O2 S1 O1 S1 14.8(16) no . 3_555 3_555
O2 S1 O1 S1 -30.8(15) no . 3_555 4_555
O2 S1 O1 S1 59.8(15) no . 3_555 2_555
O2 S1 O1 O1 71(3) no . 3_555 4_555
O2 S1 O1 O1 26(3) no . 3_555 .
O2 S1 O1 O1 -19(4) no . 3_555 2_555
O1 S1 O2 Cu2 -148(3) no 3_555 2_555 .
O1 S1 O2 S1 -80(2) no 3_555 2_555 2_555
O1 S1 O2 S1 -36(2) no 3_555 2_555 3_555
O1 S1 O2 S1 11(2) no 3_555 2_555 4_555
O1 S1 O2 O2 -134(3) no 3_555 2_555 3_555
O1 S1 O2 O2 -91(2) no 3_555 2_555 4_555
O1 S1 O2 O2 -48(3) no 3_555 2_555 .
O2 S1 O1 S1 35(2) no 2_555 3_555 3_555
O2 S1 O1 S1 -10(2) no 2_555 3_555 4_555
O2 S1 O1 S1 81(2) no 2_555 3_555 2_555
O2 S1 O1 O1 92(4) no 2_555 3_555 4_555
O2 S1 O1 O1 47(4) no 2_555 3_555 .
O2 S1 O1 O1 1(4) no 2_555 3_555 2_555
O1 S1 O2 S1 17(4) no 3_555 3_555 3_555
O1 S1 O2 S1 61(4) no 3_555 3_555 4_555
O1 S1 O2 S1 -29(4) no 3_555 3_555 2_555
O1 S1 O2 O2 5(6) no 3_555 3_555 4_555
O1 S1 O2 O2 50(5) no 3_555 3_555 .
O1 S1 O2 O2 94(4) no 3_555 3_555 2_555
O2 S1 O1 S1 -17(4) no 3_555 3_555 3_555
O2 S1 O1 S1 -63(4) no 3_555 3_555 4_555
O2 S1 O1 S1 28(4) no 3_555 3_555 2_555
O2 S1 O1 O1 39(5) no 3_555 3_555 4_555
O2 S1 O1 O1 -5(6) no 3_555 3_555 .
O2 S1 O1 O1 -51(6) no 3_555 3_555 2_555
O1 S1 O2 Cu2 161.9(18) no 3_555 4_555 .
O1 S1 O2 S1 60.9(18) no 3_555 4_555 4_555
O1 S1 O2 S1 -36.3(18) no 3_555 4_555 2_555
O1 S1 O2 S1 16.3(19) no 3_555 4_555 3_555
O1 S1 O2 O2 89(2) no 3_555 4_555 .
O1 S1 O2 O2 131(2) no 3_555 4_555 2_555
O1 S1 O2 O2 -177(2) no 3_555 4_555 3_555
O2 S1 O1 S1 -14.2(16) no 4_555 3_555 3_555
O2 S1 O1 S1 -59.8(16) no 4_555 3_555 4_555
O2 S1 O1 S1 30.9(15) no 4_555 3_555 2_555
O2 S1 O1 O1 42(3) no 4_555 3_555 4_555
O2 S1 O1 O1 -3(3) no 4_555 3_555 .
O2 S1 O1 O1 -48(4) no 4_555 3_555 2_555
O1 S1 O3 S1 82.6(7) no 3_555 . 2_555
O1 S1 O3 O4 37(2) no 3_555 . 2_555
O3 S1 O1 S1 -120.2(9) no . 3_555 3_555
O3 S1 O1 S1 -165.8(9) no . 3_555 4_555
O3 S1 O1 S1 -75.1(9) no . 3_555 2_555
O3 S1 O1 O1 -63.8(16) no . 3_555 4_555
O3 S1 O1 O1 -108.6(19) no . 3_555 .
O3 S1 O1 O1 -154(2) no . 3_555 2_555
O1 S1 O3 S1 -79.0(7) no 3_555 4_555 4_555
O1 S1 O3 O4 56.1(17) no 3_555 4_555 .
O3 S1 O1 S1 118.6(8) no 4_555 3_555 3_555
O3 S1 O1 S1 73.0(8) no 4_555 3_555 4_555
O3 S1 O1 S1 163.6(9) no 4_555 3_555 2_555
O3 S1 O1 O1 175.0(16) no 4_555 3_555 4_555
O3 S1 O1 O1 130(2) no 4_555 3_555 .
O3 S1 O1 O1 85(2) no 4_555 3_555 2_555
O1 S1 O4 S1 -81.4(8) no 3_555 . 4_555
O1 S1 O4 O3 -124.3(19) no 3_555 . 4_555
O4 S1 O1 S1 130.9(9) no . 3_555 3_555
O4 S1 O1 S1 85.3(9) no . 3_555 4_555
O4 S1 O1 S1 175.9(9) no . 3_555 2_555
O4 S1 O1 O1 -172.8(17) no . 3_555 4_555
O4 S1 O1 O1 142(2) no . 3_555 .
O4 S1 O1 O1 97(2) no . 3_555 2_555
O1 S1 O4 S1 84.9(6) no 3_555 2_555 2_555
O1 S1 O4 O3 -143.6(18) no 3_555 2_555 .
O4 S1 O1 S1 -112.0(8) no 2_555 3_555 3_555
O4 S1 O1 S1 -157.6(8) no 2_555 3_555 4_555
O4 S1 O1 S1 -66.9(8) no 2_555 3_555 2_555
O4 S1 O1 O1 -55.6(16) no 2_555 3_555 4_555
O4 S1 O1 O1 -100(2) no 2_555 3_555 .
O4 S1 O1 O1 -146(2) no 2_555 3_555 2_555
O1 S1 O2 Cu2 -151.7(10) no 4_555 . .
O1 S1 O2 S1 -39.6(8) no 4_555 . 2_555
O1 S1 O2 S1 7.4(10) no 4_555 . 3_555
O1 S1 O2 S1 60.7(9) no 4_555 . 4_555
O1 S1 O2 O2 173.9(17) no 4_555 . 2_555
O1 S1 O2 O2 -132.4(12) no 4_555 . 3_555
O1 S1 O2 O2 -87.2(12) no 4_555 . 4_555
O2 S1 O1 Cu1 -131(2) no . 4_555 .
O2 S1 O1 S1 -49.6(9) no . 4_555 4_555
O2 S1 O1 S1 42.2(9) no . 4_555 2_555
O2 S1 O1 S1 -6.6(9) no . 4_555 3_555
O2 S1 O1 O1 -39(2) no . 4_555 .
O2 S1 O1 O1 -80.1(19) no . 4_555 2_555
O2 S1 O1 O1 -125(2) no . 4_555 3_555
O1 S1 O2 Cu2 -109(3) no 4_555 2_555 .
O1 S1 O2 S1 -40.4(11) no 4_555 2_555 2_555
O1 S1 O2 S1 2.9(12) no 4_555 2_555 3_555
O1 S1 O2 S1 50.0(12) no 4_555 2_555 4_555
O1 S1 O2 O2 -95(2) no 4_555 2_555 3_555
O1 S1 O2 O2 -51(2) no 4_555 2_555 4_555
O1 S1 O2 O2 -9(2) no 4_555 2_555 .
O2 S1 O1 Cu1 -128(2) no 2_555 4_555 .
O2 S1 O1 S1 -46.0(12) no 2_555 4_555 4_555
O2 S1 O1 S1 45.8(13) no 2_555 4_555 2_555
O2 S1 O1 S1 -3.0(13) no 2_555 4_555 3_555
O2 S1 O1 O1 -36(2) no 2_555 4_555 .
O2 S1 O1 O1 -77(2) no 2_555 4_555 2_555
O2 S1 O1 O1 -122(3) no 2_555 4_555 3_555
O1 S1 O2 S1 38.5(15) no 4_555 3_555 3_555
O1 S1 O2 S1 82.7(14) no 4_555 3_555 4_555
O1 S1 O2 S1 -7.5(14) no 4_555 3_555 2_555
O1 S1 O2 O2 27(3) no 4_555 3_555 4_555
O1 S1 O2 O2 71(2) no 4_555 3_555 .
O1 S1 O2 O2 115.2(19) no 4_555 3_555 2_555
O2 S1 O1 Cu1 -165.2(19) no 3_555 4_555 .
O2 S1 O1 S1 -83.7(14) no 3_555 4_555 4_555
O2 S1 O1 S1 8.1(16) no 3_555 4_555 2_555
O2 S1 O1 S1 -40.7(14) no 3_555 4_555 3_555
O2 S1 O1 O1 -73.3(19) no 3_555 4_555 .
O2 S1 O1 O1 -114.2(17) no 3_555 4_555 2_555
O2 S1 O1 O1 -159(2) no 3_555 4_555 3_555
O1 S1 O2 Cu2 178.8(9) no 4_555 4_555 .
O1 S1 O2 S1 77.7(7) no 4_555 4_555 4_555
O1 S1 O2 S1 -19.5(8) no 4_555 4_555 2_555
O1 S1 O2 S1 33.2(8) no 4_555 4_555 3_555
O1 S1 O2 O2 105.9(16) no 4_555 4_555 .
O1 S1 O2 O2 147.8(12) no 4_555 4_555 2_555
O1 S1 O2 O2 -160.3(13) no 4_555 4_555 3_555
O2 S1 O1 Cu1 -155(2) no 4_555 4_555 .
O2 S1 O1 S1 -73.2(6) no 4_555 4_555 4_555
O2 S1 O1 S1 18.6(8) no 4_555 4_555 2_555
O2 S1 O1 S1 -30.3(7) no 4_555 4_555 3_555
O2 S1 O1 O1 -62.8(17) no 4_555 4_555 .
O2 S1 O1 O1 -103.8(15) no 4_555 4_555 2_555
O2 S1 O1 O1 -149(2) no 4_555 4_555 3_555
O1 S1 O3 S1 63.3(8) no 4_555 . 2_555
O1 S1 O3 O4 18(2) no 4_555 . 2_555
O3 S1 O1 Cu1 113(2) no . 4_555 .
O3 S1 O1 S1 -165.6(8) no . 4_555 4_555
O3 S1 O1 S1 -73.8(9) no . 4_555 2_555
O3 S1 O1 S1 -122.6(7) no . 4_555 3_555
O3 S1 O1 O1 -155.2(16) no . 4_555 .
O3 S1 O1 O1 163.9(16) no . 4_555 2_555
O3 S1 O1 O1 119(2) no . 4_555 3_555
O1 S1 O3 S1 -76.9(11) no 4_555 4_555 4_555
O1 S1 O3 O4 58.2(19) no 4_555 4_555 .
O3 S1 O1 Cu1 -12(3) no 4_555 4_555 .
O3 S1 O1 S1 70.0(10) no 4_555 4_555 4_555
O3 S1 O1 S1 161.8(10) no 4_555 4_555 2_555
O3 S1 O1 S1 113.0(10) no 4_555 4_555 3_555
O3 S1 O1 O1 80(2) no 4_555 4_555 .
O3 S1 O1 O1 39(2) no 4_555 4_555 2_555
O3 S1 O1 O1 -6(3) no 4_555 4_555 3_555
O1 S1 O4 S1 -84.2(9) no 4_555 . 4_555
O1 S1 O4 O3 -127.2(19) no 4_555 . 4_555
O4 S1 O1 Cu1 2(3) no . 4_555 .
O4 S1 O1 S1 83.4(10) no . 4_555 4_555
O4 S1 O1 S1 175.2(10) no . 4_555 2_555
O4 S1 O1 S1 126.4(10) no . 4_555 3_555
O4 S1 O1 O1 93.8(19) no . 4_555 .
O4 S1 O1 O1 52.9(19) no . 4_555 2_555
O4 S1 O1 O1 8(2) no . 4_555 3_555
O1 S1 O4 S1 66.9(9) no 4_555 2_555 2_555
O1 S1 O4 O3 -162(2) no 4_555 2_555 .
O4 S1 O1 Cu1 117(2) no 2_555 4_555 .
O4 S1 O1 S1 -161.4(8) no 2_555 4_555 4_555
O4 S1 O1 S1 -69.5(7) no 2_555 4_555 2_555
O4 S1 O1 S1 -118.4(7) no 2_555 4_555 3_555
O4 S1 O1 O1 -150.9(18) no 2_555 4_555 .
O4 S1 O1 O1 168.1(17) no 2_555 4_555 2_555
O4 S1 O1 O1 123(2) no 2_555 4_555 3_555
O2 S1 O2 S1 -32.9(16) no . 3_555 3_555
O2 S1 O2 S1 11.4(17) no . 3_555 4_555
O2 S1 O2 S1 -78.9(16) no . 3_555 2_555
O2 S1 O2 O2 -44.7(15) no . 3_555 4_555
O2 S1 O2 O2 -0.0(11) no . 3_555 .
O2 S1 O2 O2 43.8(14) no . 3_555 2_555
O2 S1 O2 Cu2 -19.3(15) no 3_555 . .
O2 S1 O2 S1 92.7(18) no 3_555 . 2_555
O2 S1 O2 S1 140(2) no 3_555 . 3_555
O2 S1 O2 S1 -166.9(19) no 3_555 . 4_555
O2 S1 O2 O2 -53.8(16) no 3_555 . 2_555
O2 S1 O2 O2 0.0(13) no 3_555 . 3_555
O2 S1 O2 O2 45.1(15) no 3_555 . 4_555
O2 S1 O2 Cu2 72.9(15) no . 4_555 .
O2 S1 O2 S1 -28.2(17) no . 4_555 4_555
O2 S1 O2 S1 -125(2) no . 4_555 2_555
O2 S1 O2 S1 -72.8(18) no . 4_555 3_555
O2 S1 O2 O2 -0.0(9) no . 4_555 .
O2 S1 O2 O2 41.8(11) no . 4_555 2_555
O2 S1 O2 O2 93.7(18) no . 4_555 3_555
O2 S1 O2 Cu2 -64(2) no 4_555 . .
O2 S1 O2 S1 47.6(18) no 4_555 . 2_555
O2 S1 O2 S1 94.7(19) no 4_555 . 3_555
O2 S1 O2 S1 148(2) no 4_555 . 4_555
O2 S1 O2 O2 -99(2) no 4_555 . 2_555
O2 S1 O2 O2 -45.1(18) no 4_555 . 3_555
O2 S1 O2 O2 -0.0(16) no 4_555 . 4_555
O2 S1 O3 S1 -65.3(6) no . . 2_555
O2 S1 O3 O4 -110.5(18) no . . 2_555
O3 S1 O2 Cu2 -44.1(16) no . . .
O3 S1 O2 S1 68.0(9) no . . 2_555
O3 S1 O2 S1 115.1(9) no . . 3_555
O3 S1 O2 S1 168.4(9) no . . 4_555
O3 S1 O2 O2 -78.5(18) no . . 2_555
O3 S1 O2 O2 -24.7(12) no . . 3_555
O3 S1 O2 O2 20.4(11) no . . 4_555
O2 S1 O3 S1 57.4(5) no . 4_555 4_555
O2 S1 O3 O4 -167.4(16) no . 4_555 .
O3 S1 O2 Cu2 78.8(14) no 4_555 . .
O3 S1 O2 S1 -169.1(8) no 4_555 . 2_555
O3 S1 O2 S1 -122.0(8) no 4_555 . 3_555
O3 S1 O2 S1 -68.8(8) no 4_555 . 4_555
O3 S1 O2 O2 44.4(17) no 4_555 . 2_555
O3 S1 O2 O2 98.2(11) no 4_555 . 3_555
O3 S1 O2 O2 143.3(9) no 4_555 . 4_555
O2 S1 O4 S1 56.3(6) no . . 4_555
O2 S1 O4 O3 13(2) no . . 4_555
O4 S1 O2 Cu2 75.4(16) no . . .
O4 S1 O2 S1 -172.5(9) no . . 2_555
O4 S1 O2 S1 -125.4(9) no . . 3_555
O4 S1 O2 S1 -72.2(9) no . . 4_555
O4 S1 O2 O2 41.0(19) no . . 2_555
O4 S1 O2 O2 94.8(12) no . . 3_555
O4 S1 O2 O2 139.9(10) no . . 4_555
O2 S1 O4 S1 -56.9(6) no . 2_555 2_555
O2 S1 O4 O3 74.6(18) no . 2_555 .
O4 S1 O2 Cu2 -58.0(15) no 2_555 . .
O4 S1 O2 S1 54.0(8) no 2_555 . 2_555
O4 S1 O2 S1 101.1(8) no 2_555 . 3_555
O4 S1 O2 S1 154.4(8) no 2_555 . 4_555
O4 S1 O2 O2 -92.5(18) no 2_555 . 2_555
O4 S1 O2 O2 -38.7(12) no 2_555 . 3_555
O4 S1 O2 O2 6.5(10) no 2_555 . 4_555
O2 S1 O2 S1 -77(2) no 2_555 3_555 3_555
O2 S1 O2 S1 -32(2) no 2_555 3_555 4_555
O2 S1 O2 S1 -123(2) no 2_555 3_555 2_555
O2 S1 O2 O2 -89(3) no 2_555 3_555 4_555
O2 S1 O2 O2 -44(2) no 2_555 3_555 .
O2 S1 O2 O2 0.0(18) no 2_555 3_555 2_555
O2 S1 O2 Cu2 -14.0(14) no 3_555 2_555 .
O2 S1 O2 S1 55(2) no 3_555 2_555 2_555
O2 S1 O2 S1 98(2) no 3_555 2_555 3_555
O2 S1 O2 S1 145(2) no 3_555 2_555 4_555
O2 S1 O2 O2 0.0(10) no 3_555 2_555 3_555
O2 S1 O2 O2 43.8(13) no 3_555 2_555 4_555
O2 S1 O2 O2 86.5(19) no 3_555 2_555 .
O2 S1 O2 Cu2 31.0(14) no 2_555 4_555 .
O2 S1 O2 S1 -70.1(16) no 2_555 4_555 4_555
O2 S1 O2 S1 -167.3(18) no 2_555 4_555 2_555
O2 S1 O2 S1 -114.6(16) no 2_555 4_555 3_555
O2 S1 O2 O2 -41.8(14) no 2_555 4_555 .
O2 S1 O2 O2 -0.0(12) no 2_555 4_555 2_555
O2 S1 O2 O2 51.9(14) no 2_555 4_555 3_555
O2 S1 O2 Cu2 -58(2) no 4_555 2_555 .
O2 S1 O2 S1 11.0(16) no 4_555 2_555 2_555
O2 S1 O2 S1 54.3(15) no 4_555 2_555 3_555
O2 S1 O2 S1 101.4(17) no 4_555 2_555 4_555
O2 S1 O2 O2 -43.8(13) no 4_555 2_555 3_555
O2 S1 O2 O2 -0.0(11) no 4_555 2_555 4_555
O2 S1 O2 O2 42.7(14) no 4_555 2_555 .
O2 S1 O3 S1 -85.3(8) no 2_555 . 2_555
O2 S1 O3 O4 -130.5(19) no 2_555 . 2_555
O3 S1 O2 Cu2 7(3) no . 2_555 .
O3 S1 O2 S1 75.7(9) no . 2_555 2_555
O3 S1 O2 S1 119.0(9) no . 2_555 3_555
O3 S1 O2 S1 166.1(9) no . 2_555 4_555
O3 S1 O2 O2 21.0(19) no . 2_555 3_555
O3 S1 O2 O2 64.7(13) no . 2_555 4_555
O3 S1 O2 O2 107.4(11) no . 2_555 .
O2 S1 O3 S1 71.2(7) no 2_555 4_555 4_555
O2 S1 O3 O4 -153.6(18) no 2_555 4_555 .
O3 S1 O2 Cu2 124(3) no 4_555 2_555 .
O3 S1 O2 S1 -166.9(8) no 4_555 2_555 2_555
O3 S1 O2 S1 -123.6(7) no 4_555 2_555 3_555
O3 S1 O2 S1 -76.5(8) no 4_555 2_555 4_555
O3 S1 O2 O2 138.4(18) no 4_555 2_555 3_555
O3 S1 O2 O2 -177.9(12) no 4_555 2_555 4_555
O3 S1 O2 O2 -135.2(11) no 4_555 2_555 .
O2 S1 O4 S1 69.1(7) no 2_555 . 4_555
O2 S1 O4 O3 26.1(19) no 2_555 . 4_555
O4 S1 O2 Cu2 118(3) no . 2_555 .
O4 S1 O2 S1 -173.4(9) no . 2_555 2_555
O4 S1 O2 S1 -130.1(8) no . 2_555 3_555
O4 S1 O2 S1 -83.1(9) no . 2_555 4_555
O4 S1 O2 O2 131.8(17) no . 2_555 3_555
O4 S1 O2 O2 175.6(11) no . 2_555 4_555
O4 S1 O2 O2 -141.7(11) no . 2_555 .
O2 S1 O4 S1 -78.3(9) no 2_555 2_555 2_555
O2 S1 O4 O3 53.2(19) no 2_555 2_555 .
O4 S1 O2 Cu2 -4(3) no 2_555 2_555 .
O4 S1 O2 S1 64.5(9) no 2_555 2_555 2_555
O4 S1 O2 S1 107.8(8) no 2_555 2_555 3_555
O4 S1 O2 S1 154.8(9) no 2_555 2_555 4_555
O4 S1 O2 O2 10(2) no 2_555 2_555 3_555
O4 S1 O2 O2 53.5(14) no 2_555 2_555 4_555
O4 S1 O2 O2 96.2(12) no 2_555 2_555 .
O2 S1 O2 Cu2 -21(2) no 3_555 4_555 .
O2 S1 O2 S1 -122(2) no 3_555 4_555 4_555
O2 S1 O2 S1 141(3) no 3_555 4_555 2_555
O2 S1 O2 S1 -167(2) no 3_555 4_555 3_555
O2 S1 O2 O2 -94(3) no 3_555 4_555 .
O2 S1 O2 O2 -52(2) no 3_555 4_555 2_555
O2 S1 O2 O2 0(2) no 3_555 4_555 3_555
O2 S1 O2 S1 12(2) no 4_555 3_555 3_555
O2 S1 O2 S1 56(2) no 4_555 3_555 4_555
O2 S1 O2 S1 -34(2) no 4_555 3_555 2_555
O2 S1 O2 O2 0.0(10) no 4_555 3_555 4_555
O2 S1 O2 O2 44.7(14) no 4_555 3_555 .
O2 S1 O2 O2 89(2) no 4_555 3_555 2_555
O2 S1 O3 S1 -77.1(6) no 3_555 . 2_555
O2 S1 O3 O4 -122.4(19) no 3_555 . 2_555
O3 S1 O2 S1 123.7(8) no . 3_555 3_555
O3 S1 O2 S1 168.0(9) no . 3_555 4_555
O3 S1 O2 S1 77.7(8) no . 3_555 2_555
O3 S1 O2 O2 112(2) no . 3_555 4_555
O3 S1 O2 O2 156.6(13) no . 3_555 .
O3 S1 O2 O2 -159.6(10) no . 3_555 2_555
O2 S1 O3 S1 86.5(6) no 3_555 4_555 4_555
O2 S1 O3 O4 -138.4(17) no 3_555 4_555 .
O3 S1 O2 S1 -118.2(8) no 4_555 3_555 3_555
O3 S1 O2 S1 -74.0(9) no 4_555 3_555 4_555
O3 S1 O2 S1 -164.2(9) no 4_555 3_555 2_555
O3 S1 O2 O2 -130(2) no 4_555 3_555 4_555
O3 S1 O2 O2 -85.3(12) no 4_555 3_555 .
O3 S1 O2 O2 -41.5(10) no 4_555 3_555 2_555
O2 S1 O4 S1 87.1(8) no 3_555 . 4_555
O2 S1 O4 O3 44(2) no 3_555 . 4_555
O4 S1 O2 S1 -128.6(10) no . 3_555 3_555
O4 S1 O2 S1 -84.4(10) no . 3_555 4_555
O4 S1 O2 S1 -174.6(10) no . 3_555 2_555
O4 S1 O2 O2 -140.4(19) no . 3_555 4_555
O4 S1 O2 O2 -95.7(12) no . 3_555 .
O4 S1 O2 O2 -51.9(11) no . 3_555 2_555
O2 S1 O4 S1 -74.5(6) no 3_555 2_555 2_555
O2 S1 O4 O3 57.0(18) no 3_555 2_555 .
O4 S1 O2 S1 112.2(7) no 2_555 3_555 3_555
O4 S1 O2 S1 156.5(8) no 2_555 3_555 4_555
O4 S1 O2 S1 66.2(7) no 2_555 3_555 2_555
O4 S1 O2 O2 100(2) no 2_555 3_555 4_555
O4 S1 O2 O2 145.1(12) no 2_555 3_555 .
O4 S1 O2 O2 -171.1(10) no 2_555 3_555 2_555
O2 S1 O3 S1 -58.5(6) no 4_555 . 2_555
O2 S1 O3 O4 -103.7(18) no 4_555 . 2_555
O3 S1 O2 Cu2 -88.0(12) no . 4_555 .
O3 S1 O2 S1 171.0(8) no . 4_555 4_555
O3 S1 O2 S1 73.8(8) no . 4_555 2_555
O3 S1 O2 S1 126.4(8) no . 4_555 3_555
O3 S1 O2 O2 -160.8(16) no . 4_555 .
O3 S1 O2 O2 -119.0(10) no . 4_555 2_555
O3 S1 O2 O2 -67.1(10) no . 4_555 3_555
O2 S1 O3 S1 70.1(7) no 4_555 4_555 4_555
O2 S1 O3 O4 -154.8(16) no 4_555 4_555 .
O3 S1 O2 Cu2 33.3(14) no 4_555 4_555 .
O3 S1 O2 S1 -67.8(9) no 4_555 4_555 4_555
O3 S1 O2 S1 -165.0(9) no 4_555 4_555 2_555
O3 S1 O2 S1 -112.4(8) no 4_555 4_555 3_555
O3 S1 O2 O2 -39.6(18) no 4_555 4_555 .
O3 S1 O2 O2 2.3(12) no 4_555 4_555 2_555
O3 S1 O2 O2 54.2(11) no 4_555 4_555 3_555
O2 S1 O4 S1 71.7(9) no 4_555 . 4_555
O2 S1 O4 O3 29(2) no 4_555 . 4_555
O4 S1 O2 Cu2 25.7(16) no . 4_555 .
O4 S1 O2 S1 -75.4(11) no . 4_555 4_555
O4 S1 O2 S1 -172.6(11) no . 4_555 2_555
O4 S1 O2 S1 -119.9(11) no . 4_555 3_555
O4 S1 O2 O2 -47.2(19) no . 4_555 .
O4 S1 O2 O2 -5.3(14) no . 4_555 2_555
O4 S1 O2 O2 46.6(13) no . 4_555 3_555
O2 S1 O4 S1 -54.6(6) no 4_555 2_555 2_555
O2 S1 O4 O3 76.9(18) no 4_555 2_555 .
O4 S1 O2 Cu2 -101.2(11) no 2_555 4_555 .
O4 S1 O2 S1 157.7(7) no 2_555 4_555 4_555
O4 S1 O2 S1 60.5(8) no 2_555 4_555 2_555
O4 S1 O2 S1 113.1(7) no 2_555 4_555 3_555
O4 S1 O2 O2 -174.1(15) no 2_555 4_555 .
O4 S1 O2 O2 -132.2(10) no 2_555 4_555 2_555
O4 S1 O2 O2 -80.3(10) no 2_555 4_555 3_555
O3 S1 O3 S1 173.1(7) no . 4_555 4_555
O3 S1 O3 O4 -51.8(19) no . 4_555 .
O3 S1 O3 S1 -173.0(7) no 4_555 . 2_555
O3 S1 O3 O4 141.8(16) no 4_555 . 2_555
O3 S1 O4 S1 176.2(7) no . . 4_555
O3 S1 O4 O3 133.2(17) no . . 4_555
O4 S1 O3 S1 174.8(7) no . . 2_555
O4 S1 O3 O4 129.6(17) no . . 2_555
O3 S1 O4 S1 -175.7(8) no 4_555 2_555 2_555
O3 S1 O4 O3 -44(2) no 4_555 2_555 .
O4 S1 O3 S1 -176.1(8) no 2_555 4_555 4_555
O4 S1 O3 O4 -41(2) no 2_555 4_555 .
O4 S1 O4 S1 173.4(7) no . 2_555 2_555
O4 S1 O4 O3 -55(2) no . 2_555 .
O4 S1 O4 S1 -172.0(7) no 2_555 . 4_555
O4 S1 O4 O3 145.0(16) no 2_555 . 4_555
Cu1 O1 O1 Cu1 0.0 no . 2_555 .
Cu1 O1 O1 S1 149.3(9) no . 2_555 2_555
Cu1 O1 O1 S1 -177.0(9) no . 2_555 3_555
Cu1 O1 O1 S1 175.9(15) no . 2_555 4_555
Cu1 O1 O1 S1 143.7(10) no . 2_555 .
Cu1 O1 O1 O1 83.5(6) no . 2_555 3_555
Cu1 O1 O1 O1 83.5(6) no . 2_555 4_555
Cu1 O1 O1 Cu1 0.0 no . 3_555 .
Cu1 O1 O1 S1 -175.0(16) no . 3_555 3_555
Cu1 O1 O1 S1 -156.5(11) no . 3_555 4_555
Cu1 O1 O1 S1 175.0(16) no . 3_555 .
Cu1 O1 O1 S1 156.5(11) no . 3_555 2_555
Cu1 O1 O1 O1 90.0(7) no . 3_555 4_555
Cu1 O1 O1 O1 -90.0(7) no . 3_555 2_555
Cu1 O1 O1 Cu1 0.0 no . 4_555 .
Cu1 O1 O1 S1 -143.7(10) no . 4_555 4_555
Cu1 O1 O1 S1 -149.3(9) no . 4_555 .
Cu1 O1 O1 S1 177.0(9) no . 4_555 2_555
Cu1 O1 O1 S1 -175.9(15) no . 4_555 3_555
Cu1 O1 O1 O1 -83.5(6) no . 4_555 2_555
Cu1 O1 O1 O1 -83.5(6) no . 4_555 3_555
S1 O1 O1 Cu1 -143.7(10) no . 2_555 .
S1 O1 O1 S1 5.7(14) no . 2_555 2_555
S1 O1 O1 S1 39.3(11) no . 2_555 3_555
S1 O1 O1 S1 32.3(6) no . 2_555 4_555
S1 O1 O1 S1 -0.0(2) no . 2_555 .
S1 O1 O1 O1 -60.1(9) no . 2_555 3_555
S1 O1 O1 O1 -60.1(10) no . 2_555 4_555
S1 O1 O1 Cu1 -175.0(17) no . 3_555 .
S1 O1 O1 S1 10(2) no . 3_555 3_555
S1 O1 O1 S1 28.6(11) no . 3_555 4_555
S1 O1 O1 S1 0.0(5) no . 3_555 .
S1 O1 O1 S1 -18.5(14) no . 3_555 2_555
S1 O1 O1 O1 -85.0(15) no . 3_555 4_555
S1 O1 O1 O1 95.0(15) no . 3_555 2_555
S1 O1 O1 Cu1 149.3(10) no . 4_555 .
S1 O1 O1 S1 5.7(14) no . 4_555 4_555
S1 O1 O1 S1 0.0(4) no . 4_555 .
S1 O1 O1 S1 -33.7(5) no . 4_555 2_555
S1 O1 O1 S1 -26.6(19) no . 4_555 3_555
S1 O1 O1 O1 65.8(11) no . 4_555 2_555
S1 O1 O1 O1 65.8(10) no . 4_555 3_555
S1 O1 O1 Cu1 -149.3(10) no 2_555 2_555 .
S1 O1 O1 S1 0.0(4) no 2_555 2_555 2_555
S1 O1 O1 S1 33.7(5) no 2_555 2_555 3_555
S1 O1 O1 S1 26.6(19) no 2_555 2_555 4_555
S1 O1 O1 S1 -5.7(14) no 2_555 2_555 .
S1 O1 O1 O1 -65.8(11) no 2_555 2_555 3_555
S1 O1 O1 O1 -65.8(10) no 2_555 2_555 4_555
S1 O1 O1 Cu1 -156.5(11) no 2_555 3_555 .
S1 O1 O1 S1 28.6(9) no 2_555 3_555 3_555
S1 O1 O1 S1 47.1(4) no 2_555 3_555 4_555
S1 O1 O1 S1 18.5(13) no 2_555 3_555 .
S1 O1 O1 S1 -0.00(15) no 2_555 3_555 2_555
S1 O1 O1 O1 -66.5(8) no 2_555 3_555 4_555
S1 O1 O1 O1 113.5(9) no 2_555 3_555 2_555
S1 O1 O1 Cu1 -177.0(9) no 2_555 4_555 .
S1 O1 O1 S1 39.3(12) no 2_555 4_555 4_555
S1 O1 O1 S1 33.7(4) no 2_555 4_555 .
S1 O1 O1 S1 -0.0(3) no 2_555 4_555 2_555
S1 O1 O1 S1 7.1(17) no 2_555 4_555 3_555
S1 O1 O1 O1 99.4(9) no 2_555 4_555 2_555
S1 O1 O1 O1 99.4(10) no 2_555 4_555 3_555
S1 O1 O1 Cu1 177.0(9) no 3_555 2_555 .
S1 O1 O1 S1 -33.7(4) no 3_555 2_555 2_555
S1 O1 O1 S1 0.0(3) no 3_555 2_555 3_555
S1 O1 O1 S1 -7.1(17) no 3_555 2_555 4_555
S1 O1 O1 S1 -39.3(12) no 3_555 2_555 .
S1 O1 O1 O1 -99.4(9) no 3_555 2_555 3_555
S1 O1 O1 O1 -99.4(10) no 3_555 2_555 4_555
S1 O1 O1 Cu1 175.0(17) no 3_555 3_555 .
S1 O1 O1 S1 0.0(5) no 3_555 3_555 3_555
S1 O1 O1 S1 18.5(14) no 3_555 3_555 4_555
S1 O1 O1 S1 -10(2) no 3_555 3_555 .
S1 O1 O1 S1 -28.6(11) no 3_555 3_555 2_555
S1 O1 O1 O1 -95.0(15) no 3_555 3_555 4_555
S1 O1 O1 O1 85.0(15) no 3_555 3_555 2_555
S1 O1 O1 Cu1 175.9(16) no 3_555 4_555 .
S1 O1 O1 S1 32.3(7) no 3_555 4_555 4_555
S1 O1 O1 S1 26.6(19) no 3_555 4_555 .
S1 O1 O1 S1 -7.1(17) no 3_555 4_555 2_555
S1 O1 O1 S1 -0.0(4) no 3_555 4_555 3_555
S1 O1 O1 O1 92.4(15) no 3_555 4_555 2_555
S1 O1 O1 O1 92.4(15) no 3_555 4_555 3_555
S1 O1 O1 Cu1 -175.9(16) no 4_555 2_555 .
S1 O1 O1 S1 -26.6(19) no 4_555 2_555 2_555
S1 O1 O1 S1 7.1(17) no 4_555 2_555 3_555
S1 O1 O1 S1 -0.0(4) no 4_555 2_555 4_555
S1 O1 O1 S1 -32.3(7) no 4_555 2_555 .
S1 O1 O1 O1 -92.4(15) no 4_555 2_555 3_555
S1 O1 O1 O1 -92.4(15) no 4_555 2_555 4_555
S1 O1 O1 Cu1 156.5(11) no 4_555 3_555 .
S1 O1 O1 S1 -18.5(13) no 4_555 3_555 3_555
S1 O1 O1 S1 -0.00(15) no 4_555 3_555 4_555
S1 O1 O1 S1 -28.6(9) no 4_555 3_555 .
S1 O1 O1 S1 -47.1(4) no 4_555 3_555 2_555
S1 O1 O1 O1 -113.5(9) no 4_555 3_555 4_555
S1 O1 O1 O1 66.5(8) no 4_555 3_555 2_555
S1 O1 O1 Cu1 143.7(10) no 4_555 4_555 .
S1 O1 O1 S1 0.0(2) no 4_555 4_555 4_555
S1 O1 O1 S1 -5.7(14) no 4_555 4_555 .
S1 O1 O1 S1 -39.3(11) no 4_555 4_555 2_555
S1 O1 O1 S1 -32.3(6) no 4_555 4_555 3_555
S1 O1 O1 O1 60.1(9) no 4_555 4_555 2_555
S1 O1 O1 O1 60.1(10) no 4_555 4_555 3_555
O1 O1 O1 Cu1 90.0(10) no 2_555 3_555 .
O1 O1 O1 S1 -85.0(16) no 2_555 3_555 3_555
O1 O1 O1 S1 -66.5(11) no 2_555 3_555 4_555
O1 O1 O1 S1 -95.0(16) no 2_555 3_555 .
O1 O1 O1 S1 -113.5(12) no 2_555 3_555 2_555
O1 O1 O1 O1 180.0(13) no 2_555 3_555 4_555
O1 O1 O1 O1 0.0(8) no 2_555 3_555 2_555
O1 O1 O1 Cu1 -83.5(8) no 3_555 2_555 .
O1 O1 O1 S1 65.8(11) no 3_555 2_555 2_555
O1 O1 O1 S1 99.4(10) no 3_555 2_555 3_555
O1 O1 O1 S1 92.4(15) no 3_555 2_555 4_555
O1 O1 O1 S1 60.1(10) no 3_555 2_555 .
O1 O1 O1 O1 0.0(5) no 3_555 2_555 3_555
O1 O1 O1 O1 0.0(9) no 3_555 2_555 4_555
O1 O1 O1 Cu1 83.5(8) no 2_555 4_555 .
O1 O1 O1 S1 -60.1(10) no 2_555 4_555 4_555
O1 O1 O1 S1 -65.8(11) no 2_555 4_555 .
O1 O1 O1 S1 -99.4(10) no 2_555 4_555 2_555
O1 O1 O1 S1 -92.4(15) no 2_555 4_555 3_555
O1 O1 O1 O1 0.0(5) no 2_555 4_555 2_555
O1 O1 O1 O1 0.0(9) no 2_555 4_555 3_555
O1 O1 O1 Cu1 -83.5(8) no 4_555 2_555 .
O1 O1 O1 S1 65.8(11) no 4_555 2_555 2_555
O1 O1 O1 S1 99.4(11) no 4_555 2_555 3_555
O1 O1 O1 S1 92.4(15) no 4_555 2_555 4_555
O1 O1 O1 S1 60.1(11) no 4_555 2_555 .
O1 O1 O1 O1 0.0(9) no 4_555 2_555 3_555
O1 O1 O1 O1 0.0(5) no 4_555 2_555 4_555
O1 O1 O1 Cu1 83.5(8) no 3_555 4_555 .
O1 O1 O1 S1 -60.1(11) no 3_555 4_555 4_555
O1 O1 O1 S1 -65.8(11) no 3_555 4_555 .
O1 O1 O1 S1 -99.4(11) no 3_555 4_555 2_555
O1 O1 O1 S1 -92.4(15) no 3_555 4_555 3_555
O1 O1 O1 O1 0.0(9) no 3_555 4_555 2_555
O1 O1 O1 O1 0.0(5) no 3_555 4_555 3_555
O1 O1 O1 Cu1 -90.0(10) no 4_555 3_555 .
O1 O1 O1 S1 95.0(16) no 4_555 3_555 3_555
O1 O1 O1 S1 113.5(12) no 4_555 3_555 4_555
O1 O1 O1 S1 85.0(16) no 4_555 3_555 .
O1 O1 O1 S1 66.5(11) no 4_555 3_555 2_555
O1 O1 O1 O1 0.0(8) no 4_555 3_555 4_555
O1 O1 O1 O1 180.0(13) no 4_555 3_555 2_555
Cu2 O2 O2 Cu2 -0.0 no . 2_555 .
Cu2 O2 O2 S1 -140.5(6) no . 2_555 2_555
Cu2 O2 O2 S1 -166.3(14) no . 2_555 3_555
Cu2 O2 O2 S1 174.4(6) no . 2_555 4_555
Cu2 O2 O2 S1 -156.5(7) no . 2_555 .
Cu2 O2 O2 O2 -83.2(6) no . 2_555 3_555
Cu2 O2 O2 O2 -83.2(6) no . 2_555 4_555
Cu2 O2 O2 Cu2 0.0 no . 3_555 .
Cu2 O2 O2 S1 -166.4(9) no . 3_555 3_555
Cu2 O2 O2 S1 159.8(8) no . 3_555 4_555
Cu2 O2 O2 S1 166.4(9) no . 3_555 .
Cu2 O2 O2 S1 -159.8(8) no . 3_555 2_555
Cu2 O2 O2 O2 -90.0(6) no . 3_555 4_555
Cu2 O2 O2 O2 90.0(6) no . 3_555 2_555
Cu2 O2 O2 Cu2 -0.0 no . 4_555 .
Cu2 O2 O2 S1 156.5(7) no . 4_555 4_555
Cu2 O2 O2 S1 140.5(6) no . 4_555 .
Cu2 O2 O2 S1 166.3(14) no . 4_555 2_555
Cu2 O2 O2 S1 -174.4(6) no . 4_555 3_555
Cu2 O2 O2 O2 83.2(6) no . 4_555 2_555
Cu2 O2 O2 O2 83.2(6) no . 4_555 3_555
S1 O2 O2 Cu2 156.5(8) no . 2_555 .
S1 O2 O2 S1 16.0(10) no . 2_555 2_555
S1 O2 O2 S1 -9.8(18) no . 2_555 3_555
S1 O2 O2 S1 -29.1(8) no . 2_555 4_555
S1 O2 O2 S1 0.0(5) no . 2_555 .
S1 O2 O2 O2 73.3(9) no . 2_555 3_555
S1 O2 O2 O2 73.3(10) no . 2_555 4_555
S1 O2 O2 Cu2 -166.4(10) no . 3_555 .
S1 O2 O2 S1 27.2(12) no . 3_555 3_555
S1 O2 O2 S1 -6.6(10) no . 3_555 4_555
S1 O2 O2 S1 0.0(4) no . 3_555 .
S1 O2 O2 S1 33.8(5) no . 3_555 2_555
S1 O2 O2 O2 103.6(10) no . 3_555 4_555
S1 O2 O2 O2 -76.4(10) no . 3_555 2_555
S1 O2 O2 Cu2 -140.5(6) no . 4_555 .
S1 O2 O2 S1 16.0(9) no . 4_555 4_555
S1 O2 O2 S1 0.00(14) no . 4_555 .
S1 O2 O2 S1 25.8(8) no . 4_555 2_555
S1 O2 O2 S1 45.1(3) no . 4_555 3_555
S1 O2 O2 O2 -57.3(6) no . 4_555 2_555
S1 O2 O2 O2 -57.3(6) no . 4_555 3_555
S1 O2 O2 Cu2 140.5(6) no 2_555 2_555 .
S1 O2 O2 S1 0.00(14) no 2_555 2_555 2_555
S1 O2 O2 S1 -25.8(8) no 2_555 2_555 3_555
S1 O2 O2 S1 -45.1(3) no 2_555 2_555 4_555
S1 O2 O2 S1 -16.0(9) no 2_555 2_555 .
S1 O2 O2 O2 57.3(6) no 2_555 2_555 3_555
S1 O2 O2 O2 57.3(6) no 2_555 2_555 4_555
S1 O2 O2 Cu2 159.8(8) no 2_555 3_555 .
S1 O2 O2 S1 -6.6(9) no 2_555 3_555 3_555
S1 O2 O2 S1 -40.4(7) no 2_555 3_555 4_555
S1 O2 O2 S1 -33.8(4) no 2_555 3_555 .
S1 O2 O2 S1 0.0(3) no 2_555 3_555 2_555
S1 O2 O2 O2 69.8(8) no 2_555 3_555 4_555
S1 O2 O2 O2 -110.2(8) no 2_555 3_555 2_555
S1 O2 O2 Cu2 -166.3(14) no 2_555 4_555 .
S1 O2 O2 S1 -9.8(18) no 2_555 4_555 4_555
S1 O2 O2 S1 -25.8(10) no 2_555 4_555 .
S1 O2 O2 S1 0.0(5) no 2_555 4_555 2_555
S1 O2 O2 S1 19.3(12) no 2_555 4_555 3_555
S1 O2 O2 O2 -83.1(14) no 2_555 4_555 2_555
S1 O2 O2 O2 -83.1(13) no 2_555 4_555 3_555
S1 O2 O2 Cu2 166.3(14) no 3_555 2_555 .
S1 O2 O2 S1 25.8(10) no 3_555 2_555 2_555
S1 O2 O2 S1 -0.0(5) no 3_555 2_555 3_555
S1 O2 O2 S1 -19.3(12) no 3_555 2_555 4_555
S1 O2 O2 S1 9.8(18) no 3_555 2_555 .
S1 O2 O2 O2 83.1(14) no 3_555 2_555 3_555
S1 O2 O2 O2 83.1(13) no 3_555 2_555 4_555
S1 O2 O2 Cu2 166.4(10) no 3_555 3_555 .
S1 O2 O2 S1 0.0(4) no 3_555 3_555 3_555
S1 O2 O2 S1 -33.8(5) no 3_555 3_555 4_555
S1 O2 O2 S1 -27.2(12) no 3_555 3_555 .
S1 O2 O2 S1 6.6(10) no 3_555 3_555 2_555
S1 O2 O2 O2 76.4(10) no 3_555 3_555 4_555
S1 O2 O2 O2 -103.6(10) no 3_555 3_555 2_555
S1 O2 O2 Cu2 174.4(6) no 3_555 4_555 .
S1 O2 O2 S1 -29.1(7) no 3_555 4_555 4_555
S1 O2 O2 S1 -45.1(3) no 3_555 4_555 .
S1 O2 O2 S1 -19.3(11) no 3_555 4_555 2_555
S1 O2 O2 S1 -0.00(17) no 3_555 4_555 3_555
S1 O2 O2 O2 -102.4(7) no 3_555 4_555 2_555
S1 O2 O2 O2 -102.4(7) no 3_555 4_555 3_555
S1 O2 O2 Cu2 -174.4(6) no 4_555 2_555 .
S1 O2 O2 S1 45.1(3) no 4_555 2_555 2_555
S1 O2 O2 S1 19.3(11) no 4_555 2_555 3_555
S1 O2 O2 S1 -0.00(17) no 4_555 2_555 4_555
S1 O2 O2 S1 29.1(7) no 4_555 2_555 .
S1 O2 O2 O2 102.4(7) no 4_555 2_555 3_555
S1 O2 O2 O2 102.4(7) no 4_555 2_555 4_555
S1 O2 O2 Cu2 -159.8(8) no 4_555 3_555 .
S1 O2 O2 S1 33.8(4) no 4_555 3_555 3_555
S1 O2 O2 S1 0.0(3) no 4_555 3_555 4_555
S1 O2 O2 S1 6.6(9) no 4_555 3_555 .
S1 O2 O2 S1 40.4(7) no 4_555 3_555 2_555
S1 O2 O2 O2 110.2(8) no 4_555 3_555 4_555
S1 O2 O2 O2 -69.8(8) no 4_555 3_555 2_555
S1 O2 O2 Cu2 -156.5(8) no 4_555 4_555 .
S1 O2 O2 S1 0.0(5) no 4_555 4_555 4_555
S1 O2 O2 S1 -16.0(10) no 4_555 4_555 .
S1 O2 O2 S1 9.8(18) no 4_555 4_555 2_555
S1 O2 O2 S1 29.1(8) no 4_555 4_555 3_555
S1 O2 O2 O2 -73.3(9) no 4_555 4_555 2_555
S1 O2 O2 O2 -73.3(10) no 4_555 4_555 3_555
O2 O2 O2 Cu2 -90.0(9) no 2_555 3_555 .
O2 O2 O2 S1 103.6(12) no 2_555 3_555 3_555
O2 O2 O2 S1 69.8(10) no 2_555 3_555 4_555
O2 O2 O2 S1 76.4(11) no 2_555 3_555 .
O2 O2 O2 S1 110.2(11) no 2_555 3_555 2_555
O2 O2 O2 O2 180.0(13) no 2_555 3_555 4_555
O2 O2 O2 O2 0.0(7) no 2_555 3_555 2_555
O2 O2 O2 Cu2 83.2(8) no 3_555 2_555 .
O2 O2 O2 S1 -57.3(8) no 3_555 2_555 2_555
O2 O2 O2 S1 -83.1(14) no 3_555 2_555 3_555
O2 O2 O2 S1 -102.4(8) no 3_555 2_555 4_555
O2 O2 O2 S1 -73.3(9) no 3_555 2_555 .
O2 O2 O2 O2 0.0(5) no 3_555 2_555 3_555
O2 O2 O2 O2 0.0(9) no 3_555 2_555 4_555
O2 O2 O2 Cu2 -83.2(8) no 2_555 4_555 .
O2 O2 O2 S1 73.3(9) no 2_555 4_555 4_555
O2 O2 O2 S1 57.3(8) no 2_555 4_555 .
O2 O2 O2 S1 83.1(14) no 2_555 4_555 2_555
O2 O2 O2 S1 102.4(8) no 2_555 4_555 3_555
O2 O2 O2 O2 0.0(5) no 2_555 4_555 2_555
O2 O2 O2 O2 0.0(9) no 2_555 4_555 3_555
O2 O2 O2 Cu2 83.2(8) no 4_555 2_555 .
O2 O2 O2 S1 -57.3(8) no 4_555 2_555 2_555
O2 O2 O2 S1 -83.1(14) no 4_555 2_555 3_555
O2 O2 O2 S1 -102.4(8) no 4_555 2_555 4_555
O2 O2 O2 S1 -73.3(10) no 4_555 2_555 .
O2 O2 O2 O2 0.0(9) no 4_555 2_555 3_555
O2 O2 O2 O2 0.0(5) no 4_555 2_555 4_555
O2 O2 O2 Cu2 -83.2(8) no 3_555 4_555 .
O2 O2 O2 S1 73.3(10) no 3_555 4_555 4_555
O2 O2 O2 S1 57.3(8) no 3_555 4_555 .
O2 O2 O2 S1 83.1(14) no 3_555 4_555 2_555
O2 O2 O2 S1 102.4(8) no 3_555 4_555 3_555
O2 O2 O2 O2 0.0(9) no 3_555 4_555 2_555
O2 O2 O2 O2 0.0(5) no 3_555 4_555 3_555
O2 O2 O2 Cu2 90.0(9) no 4_555 3_555 .
O2 O2 O2 S1 -76.4(11) no 4_555 3_555 3_555
O2 O2 O2 S1 -110.2(11) no 4_555 3_555 4_555
O2 O2 O2 S1 -103.6(12) no 4_555 3_555 .
O2 O2 O2 S1 -69.8(10) no 4_555 3_555 2_555
O2 O2 O2 O2 0.0(7) no 4_555 3_555 4_555
O2 O2 O2 O2 180.0(13) no 4_555 3_555 2_555
S1 O3 O4 S1 20.6(9) no . 2_555 2_555
S1 O3 O4 S1 0.00(18) no . 2_555 .
S1 O3 O4 S1 0.0(2) no 2_555 2_555 2_555
S1 O3 O4 S1 -20.6(9) no 2_555 2_555 .
Cu1 N1 C1 N2 -179.0(2) no . . .
Cu1 N1 C3 C2 179.0(2) no . . .
Cu1 N1 C3 C4 0.4(6) no . . .
C1 N1 C3 C2 0.5(4) no . . .
C1 N1 C3 C4 -178.1(4) no . . .
C3 N1 C1 N2 -0.4(4) no . . .
C1 N2 C2 C3 0.3(4) no . . .
C1 N2 C2 C7 179.4(4) no . . .
C2 N2 C1 N1 0.0(4) no . . .
C1 N2 C8 C9 17.6(6) no . . .
C8 N2 C1 N1 177.2(3) no . . .
C2 N2 C8 C9 -165.7(3) no . . .
C8 N2 C2 C3 -177.0(3) no . . .
C8 N2 C2 C7 2.1(6) no . . .
Cu2 N3 C19 N4 163.8(2) no . . .
Cu2 N3 C21 C20 -161.5(2) no . . .
Cu2 N3 C21 C22 16.7(6) no . . .
C19 N3 C21 C20 0.8(4) no . . .
C19 N3 C21 C22 178.9(4) no . . .
C21 N3 C19 N4 -0.6(5) no . . .
C18 N4 C19 N3 -177.2(4) no . . .
C19 N4 C18 C11 24.2(7) no . . .
C18 N4 C20 C21 177.7(4) no . . .
C18 N4 C20 C25 1.2(8) no . . .
C20 N4 C18 C11 -152.7(4) no . . .
C19 N4 C20 C21 0.3(5) no . . .
C19 N4 C20 C25 -176.2(4) no . . .
C20 N4 C19 N3 0.2(5) no . . .
N2 C2 C3 N1 -0.5(4) no . . .
N2 C2 C3 C4 178.3(3) no . . .
N2 C2 C7 C6 -178.2(3) no . . .
C3 C2 C7 C6 0.7(6) no . . .
C7 C2 C3 N1 -179.7(3) no . . .
C7 C2 C3 C4 -0.9(6) no . . .
N1 C3 C4 C5 178.8(3) no . . .
C2 C3 C4 C5 0.4(5) no . . .
C3 C4 C5 C6 0.3(6) no . . .
C4 C5 C6 C7 -0.5(7) no . . .
C5 C6 C7 C2 -0.1(6) no . . .
N2 C8 C9 C10 83.5(4) no . . .
N2 C8 C9 C14 -98.7(4) no . . .
C8 C9 C10 C11 173.2(3) no . . .
C8 C9 C10 C15 -7.5(5) no . . .
C8 C9 C14 C13 -174.6(3) no . . .
C8 C9 C14 C17 4.6(6) no . . .
C10 C9 C14 C13 3.2(6) no . . .
C10 C9 C14 C17 -177.6(3) no . . .
C14 C9 C10 C11 -4.6(6) no . . .
C14 C9 C10 C15 174.7(3) no . . .
C9 C10 C11 C12 2.4(6) no . . .
C9 C10 C11 C18 -177.8(3) no . . .
C15 C10 C11 C12 -176.8(4) no . . .
C15 C10 C11 C18 3.0(6) no . . .
C10 C11 C12 C13 1.0(7) no . . .
C10 C11 C12 C16 -178.4(4) no . . .
C10 C11 C18 N4 -111.1(5) no . . .
C12 C11 C18 N4 68.7(6) no . . .
C18 C11 C12 C13 -178.8(4) no . . .
C18 C11 C12 C16 1.8(7) no . . .
C11 C12 C13 C14 -2.4(8) no . . .
C16 C12 C13 C14 177.0(5) no . . .
C12 C13 C14 C9 0.3(7) no . . .
C12 C13 C14 C17 -178.9(4) no . . .
N4 C20 C21 N3 -0.7(4) no . . .
N4 C20 C21 C22 -179.1(3) no . . .
N4 C20 C25 C24 177.2(4) no . . .
C21 C20 C25 C24 1.2(7) no . . .
C25 C20 C21 N3 176.3(4) no . . .
C25 C20 C21 C22 -2.1(6) no . . .
N3 C21 C22 C23 -176.0(4) no . . .
C20 C21 C22 C23 1.9(6) no . . .
C21 C22 C23 C24 -0.9(7) no . . .
C22 C23 C24 C25 0.0(8) no . . .
C23 C24 C25 C20 -0.2(8) no . . .
